data_1570494
loop_
_publ_author_name
'Chen, Jia-Nan'
'Pan, Zhong-Hua'
'Qiu, Qi-Hao'
'Wang, Cheng'
'Long, La-Sheng'
'Zheng, Lan-Sun'
'Kong, Xiang-Jian'

_publ_section_title
;
 Soluble Gd<sub>6</sub>Cu<sub>24</sub> clusters: effective molecular
 electrocatalysts for water oxidation.
;
_journal_issue 2
_journal_name_full 'Chemical science'
_journal_page_first 511
_journal_page_last 515
_journal_paper_doi 10.1039/d3sc05849b
_journal_volume 15
_journal_year 2024
_chemical_formula_moiety 'C48 H126 Cu24 Gd6 N12 O96, 10(Cl O4), Cl, O, H2 O'
_chemical_formula_sum 'C48 H128 Cl11 Cu24 Gd6 N12 O138'
_chemical_formula_weight 5940.03
_space_group_crystal_system triclinic
_space_group_IT_number 2
_space_group_name_Hall '-P 1'
_space_group_name_H-M_alt 'P -1'
_atom_sites_solution_hydrogens mixed
_audit_creation_date 2023-02-06
_audit_creation_method
;
Olex2 1.5
(compiled 2022.04.07 svn.rca3783a0 for OlexSys, GUI svn.r6498)
;
_audit_update_record
;
2023-02-25 deposited with the CCDC.	2023-12-05 downloaded from the CCDC.
;
_cell_angle_alpha 65.084(3)
_cell_angle_beta 76.898(2)
_cell_angle_gamma 60.275(3)
_cell_formula_units_Z 1
_cell_length_a 18.7431(5)
_cell_length_b 18.7639(5)
_cell_length_c 19.9485(6)
_cell_measurement_reflns_used 20585
_cell_measurement_temperature 100.01(10)
_cell_measurement_theta_max 75.1230
_cell_measurement_theta_min 2.9350
_cell_volume 5524.1(3)
_computing_cell_refinement 'CrysAlisPro 1.171.40.80a (Rigaku OD, 2020)'
_computing_data_collection 'CrysAlisPro 1.171.40.80a (Rigaku OD, 2020)'
_computing_data_reduction 'CrysAlisPro 1.171.40.80a (Rigaku OD, 2020)'
_computing_molecular_graphics 'Olex2 1.5 (Dolomanov et al., 2009)'
_computing_publication_material 'Olex2 1.5 (Dolomanov et al., 2009)'
_computing_structure_refinement 'SHELXL 2018/3 (Sheldrick, 2015)'
_computing_structure_solution 'SHELXT 2018/2 (Sheldrick, 2018)'
_diffrn_ambient_environment N~2~
_diffrn_ambient_temperature 100.01(10)
_diffrn_detector 'CCD plate'
_diffrn_detector_area_resol_mean 10.4741
_diffrn_detector_type Atlas
_diffrn_measured_fraction_theta_full 0.998
_diffrn_measured_fraction_theta_max 0.965
_diffrn_measurement_details
;
List of Runs (angles in degrees, time in seconds):

  # Type    Start    End  Width  t~exp~   \w     \q     \k     \f   Frames
#--------------------------------------------------------------------------
  1  \w    -58.00 -12.00   1.00    2.00    --  -41.00 -57.00   0.00   46
  2  \w   -113.00 -15.00   1.00    2.00    --  -41.00 -37.00 -60.00   98
  3  \w   -116.00 -19.00   1.00    2.00    --  -41.00 -37.00-150.00   97
  4  \w     13.00  40.00   1.00    2.00    --   41.00  57.00 150.00   27
  5  \w    -21.00  74.00   1.00    2.00    --   41.00 -77.00 120.00   95
  6  \w     50.00  98.00   1.00    2.00    --   41.00-125.00 -60.00   48
  7  \w     88.00 114.00   1.00    2.00    --   41.00  57.00 150.00   26
  8  \w    103.00 178.00   1.00   15.00    --  110.83  77.00   0.00   75
  9  \w    111.00 165.00   1.00   15.00    --  110.83  77.00 150.00   54
 10  \w    104.00 170.00   1.00   15.00    --  110.83  77.00-150.00   66
 11  \w    104.00 144.00   1.00   15.00    --  110.83  77.00  60.00   40
 12  \w     64.00 107.00   1.00   15.00    --  110.83-100.00 137.00   43
 13  \w     64.00  97.00   1.00   15.00    --  110.83 -94.00 -60.00   33
 14  \w    106.00 132.00   1.00   15.00    --  110.83 100.00-116.00   26
 15  \w     37.00 129.00   1.00   15.00    --  110.83 -45.00  60.00   92
 16  \w     41.00  68.00   1.00   15.00    --  110.83-125.00-120.00   27
 17  \w     27.00  96.00   1.00   15.00    --  110.83 -94.00  60.00   69
 18  \w     45.00 135.00   1.00   15.00    --  110.83 -45.00-150.00   90
 19  \w     99.00 170.00   1.00   15.00    --  110.83  45.00 -60.00   71
 20  \w     68.00 129.00   1.00   15.00    --  110.83-148.00  69.13   61
 21  \w     82.00 107.00   1.00   15.00    --  110.83 -94.00  30.00   25
 22  \w     82.00 107.00   1.00   15.00    --  110.83 -94.00 150.00   25
 23  \w     53.00 108.00   1.00   15.00    --  110.83-103.00-126.56   55
;
_diffrn_measurement_device 'four-circle diffractometer'
_diffrn_measurement_device_type 'SuperNova, Dual, Cu at home/near, Atlas'
_diffrn_measurement_method '\w scans'
_diffrn_orient_matrix_type 'CrysAlisPro convention (1999,Acta A55,543-557)'
_diffrn_orient_matrix_UB_11 -0.0171376000
_diffrn_orient_matrix_UB_12 -0.0009447000
_diffrn_orient_matrix_UB_13 0.0795553000
_diffrn_orient_matrix_UB_21 -0.0548190000
_diffrn_orient_matrix_UB_22 -0.0451093000
_diffrn_orient_matrix_UB_23 0.0148501000
_diffrn_orient_matrix_UB_31 0.0752560000
_diffrn_orient_matrix_UB_32 -0.0910014000
_diffrn_orient_matrix_UB_33 0.0265367000
_diffrn_radiation_monochromator mirror
_diffrn_radiation_probe x-ray
_diffrn_radiation_type 'Cu K\a'
_diffrn_radiation_wavelength 1.54184
_diffrn_reflns_av_R_equivalents 0.0423
_diffrn_reflns_av_unetI/netI 0.0581
_diffrn_reflns_Laue_measured_fraction_full 0.998
_diffrn_reflns_Laue_measured_fraction_max 0.965
_diffrn_reflns_limit_h_max 23
_diffrn_reflns_limit_h_min -23
_diffrn_reflns_limit_k_max 21
_diffrn_reflns_limit_k_min -23
_diffrn_reflns_limit_l_max 24
_diffrn_reflns_limit_l_min -23
_diffrn_reflns_number 41320
_diffrn_reflns_point_group_measured_fraction_full 0.998
_diffrn_reflns_point_group_measured_fraction_max 0.965
_diffrn_reflns_theta_full 67.684
_diffrn_reflns_theta_max 75.509
_diffrn_reflns_theta_min 2.913
_diffrn_source 'micro-focus sealed X-ray tube'
_diffrn_source_type 'SuperNova (Cu) X-ray Source'
_exptl_absorpt_coefficient_mu 15.900
_exptl_absorpt_correction_T_max 0.393
_exptl_absorpt_correction_T_min 0.135
_exptl_absorpt_correction_type gaussian
_exptl_absorpt_process_details
;
CrysAlisPro 1.171.40.80a (Rigaku Oxford Diffraction, 2020)
Numerical absorption correction based on gaussian integration over
			a multifaceted crystal model
Empirical absorption correction using spherical harmonics,
 implemented in SCALE3 ABSPACK scaling algorithm.
;
_exptl_crystal_colour blue
_exptl_crystal_colour_primary blue
_exptl_crystal_density_diffrn 1.786
_exptl_crystal_description block
_exptl_crystal_F_000 2871
_exptl_crystal_size_max 0.193
_exptl_crystal_size_mid 0.168
_exptl_crystal_size_min 0.131
_refine_diff_density_max 1.945
_refine_diff_density_min -0.988
_refine_diff_density_rms 0.142
_refine_ls_extinction_method none
_refine_ls_goodness_of_fit_ref 1.039
_refine_ls_hydrogen_treatment constr
_refine_ls_matrix_type full
_refine_ls_number_parameters 1199
_refine_ls_number_reflns 22102
_refine_ls_number_restraints 848
_refine_ls_restrained_S_all 1.035
_refine_ls_R_factor_all 0.0596
_refine_ls_R_factor_gt 0.0542
_refine_ls_shift/su_max 0.001
_refine_ls_shift/su_mean 0.000
_refine_ls_structure_factor_coef Fsqd
_refine_ls_weighting_details 'w=1/[\s^2^(Fo^2^)+(0.0674P)^2^+22.4498P] where P=(Fo^2^+2Fc^2^)/3'
_refine_ls_weighting_scheme calc
_refine_ls_wR_factor_gt 0.1395
_refine_ls_wR_factor_ref 0.1447
_reflns_Friedel_coverage 0.000
_reflns_number_gt 19976
_reflns_number_total 22102
_reflns_threshold_expression 'I > 2\s(I)'
_cod_data_source_file d3sc05849b2.cif
_cod_data_source_block Gd6Cu24-AC
_cod_depositor_comments 'Adding full bibliography for 1570494--1570495.cif.'
_cod_database_code 1570494
_shelx_shelxl_version_number 2018/3
_chemical_oxdiff_formula C88Cl6Cu24Gd6N32O141
_shelx_space_group_comment
;
The symmetry employed for this shelxl refinement is uniquely defined
by the following loop, which should always be used as a source of
symmetry information in preference to the above space-group names.
They are only intended as comments.
;
_olex2_refinement_description
;
1. Fixed Uiso
 At 1.2 times of:
  All C(H,H) groups, H25 of O25, H39 of O39, H5 of O5, All N(H,H) groups
 At 1.5 times of:
  All C(H,H,H) groups, H1 of O1, H30 of O30, H32 of O32, H22 of O22, H50 of
  O50, H6 of O6, H20 of O20, H10 of O10, H16 of O16, H36 of O36, H8 of O8, H18
  of O18, H56 of O56, H12 of O12, H54 of O54, All O(H,H) groups
2. Restrained distances
 Cl5-O67
 1.45 with sigma of 0.01
 Cl5-O65 = Cl3-O69
 1.45 with sigma of 0.01
 O2-O67 \\sim O65-O67 \\sim O33-O67
 with sigma of 0.02
 O2-O67 \\sim O17-O71
 with sigma of 0.04
 O17-O35 \\sim O17-O71 \\sim O69-O71 \\sim O35-O71
 with sigma of 0.02
 O65-O67 \\sim O69-O71
 with sigma of 0.04
 Cl5-O2 \\sim Cl3-O17
 with sigma of 0.02
 O33-O67 \\sim O35-O71
 with sigma of 0.04
 Cl5-O65 \\sim Cl3-O69
 with sigma of 0.02
 O65-O33 \\sim O69-O35
 with sigma of 0.04
 Cl5-O33 \\sim Cl3-O35
 with sigma of 0.02
 O2-O33 \\sim O2-O67 \\sim O65-O67 \\sim O33-O67
 with sigma of 0.02
 Cl5-O2 \\sim Cl5-O65 \\sim Cl5-O33 \\sim Cl5-O67
 with sigma of 0.01
 Cl5-O67 \\sim Cl3-O71
 with sigma of 0.02
 Cl3-O17 \\sim Cl3-O69 \\sim Cl3-O35 \\sim Cl3-O71
 with sigma of 0.01
 O2-O65 \\sim O17-O69
 with sigma of 0.04
 O2-O33 \\sim O17-O35
 with sigma of 0.04
 C40-C20 \\sim C52-C20
 with sigma of 0.01
3. Uiso/Uaniso restraints and constraints
All non-hydrogen atoms have similar U: within 2A with sigma of 0.01 and sigma
for terminal atoms of 0.02 within 2A
4. Others
 Sof(Cl3)=Sof(O17)=Sof(O69)=Sof(O35)=Sof(O71)=1-FVAR(1)
 Sof(Cl5)=Sof(O2)=Sof(O65)=Sof(O33)=Sof(O67)=FVAR(1)
 Fixed Sof: H14A(0.5) H14(0.5) H16B(0.5) H16A(0.5) H18B(0.5) H18A(0.5)
 H20B(0.5) H20A(0.5) H24(0.5) H24A(0.5) H7A(0.75) H7B(0.25) C2(0.5) H2C(0.5)
 H2D(0.5) H2E(0.5) C9(0.5) H9A(0.5) H9B(0.5) H9C(0.5) C19(0.5) H19A(0.5)
 H19B(0.5) H19C(0.5) C21(0.5) H21A(0.5) H21B(0.5) H21C(0.5) C11(0.5) H11A(0.5)
 H11B(0.5) H11C(0.5) C23(0.5) H23A(0.5) H23B(0.5) H23C(0.5) C3(0.5) H3C(0.5)
 H3D(0.5) H3E(0.5) C13(0.5) H13A(0.5) H13B(0.5) H13C(0.5) C27(0.5) H27A(0.5)
 H27B(0.5) H27C(0.5) C34(0.5) H34A(0.5) H34B(0.5) H34C(0.5) C40(0.5) H40A(0.5)
 H40B(0.5) H40C(0.5) C52(0.5) H52A(0.5) H52B(0.5) H52C(0.5) O51(0.5) H51A(0.5)
 H51B(0.5)
5.a Riding coordinates:
 O5(H5), O51(H51A,H51B)
5.b Ternary CH refined with riding coordinates:
 O1(H1), O6(H6), O8(H8), O10(H10), O12(H12), O16(H16), O18(H18), O20(H20),
 O22(H22), O30(H30), O32(H32), O36(H36), O50(H50), O54(H54), O56(H56),
 C14(H14A), C14(H14), C16(H16B), C16(H16A), C18(H18B), C18(H18A), C20(H20B),
 C20(H20A), C24(H24), C24(H24A), C7(H7A), C7(H7B)
5.c Secondary CH2 refined with riding coordinates:
 N43(H43A,H43B), N1(H1A,H1B), N4(H4A,H4B), N5(H5A,H5B), N3(H3A,H3B), N2(H2A,H2B)
5.d Aromatic/amide H refined with riding coordinates:
 O39(H39), O25(H25)
5.e Idealised Me refined as rotating group:
 C28(H28A,H28B,H28C), C2(H2C,H2D,H2E), C17(H17A,H17B,H17C), C9(H9A,H9B,H9C),
 C19(H19A,H19B,H19C), C5(H5C,H5D,H5E), C21(H21A,H21B,H21C), C11(H11A,H11B,H11C),
  C23(H23A,H23B,H23C), C3(H3C,H3D,H3E), C13(H13A,H13B,H13C), C27(H27A,H27B,
 H27C), C34(H34A,H34B,H34C), C40(H40A,H40B,H40C), C52(H52A,H52B,H52C)
;
_platon_squeeze_void_probe_radius 1.20
_olex2_submission_special_instructions 'No special instructions were received'
_oxdiff_exptl_absorpt_empirical_details
;
Empirical correction (ABSPACK) includes:
- Absorption correction using spherical harmonics
- Frame scaling
;
_oxdiff_exptl_absorpt_empirical_full_max 2.066
_oxdiff_exptl_absorpt_empirical_full_min 0.596

loop_
_space_group_symop_operation_xyz
'x, y, z'
'-x, -y, -z'

loop_
_atom_site_label
_atom_site_type_symbol
_atom_site_fract_x
_atom_site_fract_y
_atom_site_fract_z
_atom_site_U_iso_or_equiv
_atom_site_adp_type
_atom_site_occupancy
_atom_site_site_symmetry_order
_atom_site_calc_flag
_atom_site_refinement_flags_posn
_atom_site_refinement_flags_adp
_atom_site_refinement_flags_occupancy
_atom_site_disorder_assembly
_atom_site_disorder_group
Gd1 Gd 0.70722(2) 0.84469(2) 0.34359(2) 0.02394(8) Uani 1 1 d . . . . .
Gd3 Gd 0.47283(2) 0.72978(2) 0.65518(2) 0.02386(8) Uani 1 1 d . . . . .
Gd2 Gd 0.28100(2) 1.09065(2) 0.34090(2) 0.02450(8) Uani 1 1 d . . . . .
Cu1 Cu 0.37696(5) 0.91530(5) 0.49863(5) 0.02413(17) Uani 1 1 d . U . . .
Cu4 Cu 0.70767(5) 0.87589(5) 0.50258(5) 0.02358(17) Uani 1 1 d . U . . .
Cu6 Cu 0.58458(5) 0.79265(5) 0.49830(5) 0.02374(17) Uani 1 1 d . U . . .
Cu8 Cu 0.59353(5) 0.82359(5) 0.65152(5) 0.02401(17) Uani 1 1 d . U . . .
Cu10 Cu 0.61460(5) 1.05372(5) 0.35049(5) 0.02426(17) Uani 1 1 d . U . . .
Cu12 Cu 0.49265(5) 0.96793(5) 0.34756(5) 0.02401(17) Uani 1 1 d . U . . .
Cu3 Cu 0.55544(6) 0.50514(6) 0.68108(5) 0.02925(19) Uani 1 1 d . U . . .
Cu7 Cu 0.92151(6) 0.72331(6) 0.32018(6) 0.0324(2) Uani 1 1 d . U . . .
Cu2 Cu 0.55028(6) 0.53912(6) 0.81704(5) 0.0311(2) Uani 1 1 d . U . . .
Cu9 Cu 0.83519(6) 0.88016(6) 0.18555(6) 0.0337(2) Uani 1 1 d . U . . .
Cu5 Cu 0.14977(6) 1.01980(7) 0.31523(6) 0.0368(2) Uani 1 1 d . U . . .
Cu11 Cu 0.24864(7) 1.07542(8) 0.18001(6) 0.0395(2) Uani 1 1 d . U . . .
Cl1 Cl 0.51302(11) 1.16228(11) 0.12606(9) 0.0387(3) Uani 1 1 d . U . . .
Cl4 Cl 0.81732(10) 0.58172(11) 0.62622(10) 0.0397(3) Uani 1 1 d . U . . .
Cl6 Cl 0.13412(10) 0.98657(12) 0.62189(11) 0.0426(4) Uani 1 1 d . U . . .
Cl7 Cl 0.46192(12) 0.73367(14) 0.37257(13) 0.0490(4) Uani 1 1 d . U . . .
Cl2 Cl 0.500000 1.000000 0.500000 0.0529(6) Uani 1 2 d S . P . .
Cl5 Cl 0.8329(5) 0.2441(6) 0.7168(6) 0.096(3) Uani 0.585(11) 1 d D U P A 1
O1 O 0.5946(3) 0.7496(3) 0.6054(2) 0.0262(8) Uani 1 1 d . U . . .
H1 H 0.644258 0.691121 0.621525 0.039 Uiso 1 1 calc R U . . .
O4 O 0.5680(3) 0.6085(3) 0.6072(2) 0.0278(8) Uani 1 1 d . U . . .
O6 O 0.5752(2) 0.8432(3) 0.3903(2) 0.0255(8) Uani 1 1 d . U . . .
H6 H 0.566513 0.805306 0.372896 0.038 Uiso 1 1 calc R U . . .
O8 O 0.4742(3) 0.7994(3) 0.5216(2) 0.0265(8) Uani 1 1 d . U . . .
H8 H 0.468483 0.763750 0.499245 0.040 Uiso 1 1 calc R U . . .
O10 O 0.7015(2) 0.8185(3) 0.6106(2) 0.0249(8) Uani 1 1 d . U . . .
H10 H 0.746135 0.756439 0.627775 0.037 Uiso 1 1 calc R U . . .
O12 O 0.7146(3) 0.9644(3) 0.5253(2) 0.0266(8) Uani 1 1 d . U . . .
H12 H 0.766840 0.967849 0.503487 0.040 Uiso 1 1 calc R U . . .
O14 O 0.2293(3) 0.9769(3) 0.3897(3) 0.0310(9) Uani 1 1 d . U . . .
O16 O 0.7072(3) 0.9397(3) 0.3956(2) 0.0262(8) Uani 1 1 d . U . . .
H16 H 0.759198 0.945647 0.380064 0.039 Uiso 1 1 calc R U . . .
O18 O 0.3972(3) 0.9489(3) 0.3920(2) 0.0263(8) Uani 1 1 d . U . . .
H18 H 0.396221 0.905695 0.375714 0.039 Uiso 1 1 calc R U . . .
O20 O 0.6914(2) 0.7938(3) 0.4771(2) 0.0254(8) Uani 1 1 d . U . . .
H20 H 0.735872 0.732596 0.499327 0.038 Uiso 1 1 calc R U . . .
O22 O 0.5888(3) 0.9887(3) 0.3115(2) 0.0268(8) Uani 1 1 d . U . . .
H22 H 0.586676 1.017582 0.256417 0.040 Uiso 1 1 calc R U . . .
O24 O 0.2913(3) 0.8638(3) 0.4915(3) 0.0304(9) Uani 1 1 d . U . . .
O26 O 0.6489(3) 0.7036(3) 0.7563(3) 0.0326(9) Uani 1 1 d . U . . .
O28 O 0.8480(3) 0.7933(3) 0.4963(3) 0.0320(9) Uani 1 1 d . U . . .
O30 O 0.5174(2) 1.1646(3) 0.3119(2) 0.0256(8) Uani 1 1 d . U . . .
H30 H 0.519089 1.184308 0.256814 0.038 Uiso 1 1 calc R U . . .
O32 O 0.1862(3) 1.1114(3) 0.2626(3) 0.0330(9) Uani 1 1 d . U . . .
H32 H 0.139734 1.172354 0.246526 0.049 Uiso 1 1 calc R U . . .
O34 O 0.7515(3) 0.9515(3) 0.2416(2) 0.0290(9) Uani 1 1 d . U . . .
O36 O 0.3641(3) 0.8807(3) 0.6070(2) 0.0262(8) Uani 1 1 d . U . . .
H36 H 0.308898 0.882662 0.623717 0.039 Uiso 1 1 calc R U . . .
O38 O 0.6394(3) 0.6494(3) 0.5055(2) 0.0291(9) Uani 1 1 d . U . . .
O40 O 0.6919(3) 1.0851(3) 0.2484(3) 0.0318(9) Uani 1 1 d . U . . .
O42 O 0.3444(3) 1.0373(3) 0.2354(3) 0.0343(9) Uani 1 1 d . U . . .
O44 O 0.8477(3) 0.7729(3) 0.3937(2) 0.0277(8) Uani 1 1 d . U . . .
O46 O 0.4353(3) 1.1592(4) 0.1525(3) 0.0438(12) Uani 1 1 d . U . . .
O48 O 0.4807(3) 0.9551(3) 0.2416(3) 0.0307(9) Uani 1 1 d . U . . .
O50 O 0.8198(3) 0.7831(3) 0.2661(2) 0.0288(9) Uani 1 1 d . U . . .
H50 H 0.812982 0.744329 0.248401 0.043 Uiso 1 1 calc R U . . .
O52 O 0.7352(3) 0.6914(3) 0.3824(3) 0.0334(10) Uani 1 1 d . . . . .
O54 O 0.4829(3) 0.5861(3) 0.7323(2) 0.0282(8) Uani 1 1 d . U . . .
H54 H 0.428254 0.585985 0.746871 0.042 Uiso 1 1 calc R U . . .
O56 O 0.5879(2) 0.9060(3) 0.6901(2) 0.0260(8) Uani 1 1 d . U . . .
H56 H 0.581650 0.882068 0.745140 0.039 Uiso 1 1 calc R U . . .
O58 O 0.5430(4) 0.4275(3) 0.8614(3) 0.0408(11) Uani 1 1 d . U . . .
O60 O 0.3678(3) 0.7172(3) 0.6136(3) 0.0354(10) Uani 1 1 d . . . . .
O62 O 0.5207(4) 1.2186(4) 0.1529(3) 0.0445(12) Uani 1 1 d . U . . .
O64 O 0.5477(4) 0.4029(3) 0.7593(3) 0.0416(11) Uani 1 1 d . U . . .
O66 O 0.5797(3) 1.0745(3) 0.1525(3) 0.0412(11) Uani 1 1 d . U . . .
O68 O 0.5681(3) 0.6449(3) 0.7619(3) 0.0293(9) Uani 1 1 d . U . . .
O70 O 0.6487(3) 0.8579(3) 0.2400(3) 0.0340(10) Uani 1 1 d . . . . .
O72 O 0.3752(3) 0.7479(3) 0.7565(3) 0.0316(9) Uani 1 1 d . . . . .
O74 O 0.2518(3) 1.2302(3) 0.2401(3) 0.0330(9) Uani 1 1 d . . . . .
O37 O 0.1439(3) 1.1780(3) 0.3817(3) 0.0354(10) Uani 1 1 d . . . . .
O19 O 0.4255(4) 0.6067(4) 0.8851(3) 0.0477(13) Uani 1 1 d . . . . .
O39 O 0.6749(3) 0.4639(4) 0.7491(3) 0.0449(12) Uani 1 1 d . . . . .
H39 H 0.733278 0.436068 0.749070 0.054 Uiso 1 1 calc R U . . .
O5 O 0.9414(3) 0.8614(4) 0.2595(3) 0.0471(13) Uani 1 1 d . . . . .
H5 H 0.921335 0.899570 0.287515 0.057 Uiso 1 1 d R U . . .
O41 O 0.2019(4) 0.8982(4) 0.6490(4) 0.0500(13) Uani 1 1 d . U . . .
O21 O 0.1518(4) 1.1003(5) 0.1346(4) 0.0567(14) Uani 1 1 d . U . . .
N43 N 0.1285(4) 0.9188(4) 0.3845(4) 0.0435(14) Uani 1 1 d . U . . .
H43A H 0.078565 0.939241 0.407259 0.052 Uiso 1 1 calc R U . . .
H43B H 0.127401 0.889307 0.358637 0.052 Uiso 1 1 calc R U . . .
O11 O 0.0576(3) 0.9850(4) 0.6497(4) 0.0505(14) Uani 1 1 d . U . . .
O45 O 0.8205(3) 0.6181(3) 0.5464(3) 0.0445(12) Uani 1 1 d . U . . .
O23 O 0.8248(3) 0.6383(4) 0.6531(4) 0.0486(13) Uani 1 1 d . U . . .
O47 O 0.0781(4) 1.0595(5) 0.2371(4) 0.0555(14) Uani 1 1 d . U . . .
O3 O 0.9280(3) 0.8054(4) 0.1395(3) 0.0496(13) Uani 1 1 d . U . . .
O49 O 0.9929(3) 0.6872(4) 0.2413(3) 0.0480(13) Uani 1 1 d . U . . .
O25 O 0.2621(4) 0.9247(4) 0.2516(4) 0.0527(14) Uani 1 1 d . . . . .
H25 H 0.292351 0.865618 0.253519 0.063 Uiso 1 1 calc R U . . .
C1 C 0.6217(4) 0.5933(4) 0.5545(4) 0.0310(12) Uani 1 1 d . U . . .
O13 O 0.3958(3) 0.8252(4) 0.3465(4) 0.0483(13) Uani 1 1 d . U . . .
O53 O 0.1372(4) 1.0202(4) 0.5418(4) 0.0521(14) Uani 1 1 d . U . . .
O27 O 0.1451(3) 1.0437(4) 0.6465(3) 0.0421(11) Uani 1 1 d . U . . .
O55 O 0.4601(4) 0.6988(5) 0.4535(4) 0.0574(15) Uani 1 1 d . U . . .
O7 O 0.7380(3) 0.5818(3) 0.6510(3) 0.0420(11) Uani 1 1 d . U . . .
O57 O 0.5157(4) 1.1975(4) 0.0469(3) 0.0547(15) Uani 1 1 d . U . . .
O29 O 0.8817(4) 0.4947(4) 0.6523(4) 0.0519(14) Uani 1 1 d . U . . .
N1 N 1.0084(3) 0.6743(4) 0.3897(4) 0.0396(13) Uani 1 1 d . U . . .
H1A H 1.026675 0.614993 0.412163 0.048 Uiso 1 1 calc R U . . .
H1B H 1.051566 0.684158 0.364277 0.048 Uiso 1 1 calc R U . . .
N4 N 0.6307(4) 0.4444(4) 0.6131(4) 0.0414(13) Uani 1 1 d . U . . .
H4A H 0.671971 0.392480 0.639453 0.050 Uiso 1 1 calc R U . . .
H4B H 0.602564 0.432150 0.591373 0.050 Uiso 1 1 calc R U . . .
O59 O 0.9051(4) 0.5883(4) 0.3821(5) 0.071(2) Uani 1 1 d . . . . .
C4 C 0.2411(4) 0.9019(5) 0.4421(4) 0.0330(12) Uani 1 1 d . U . . .
O15 O 0.4520(4) 0.6807(5) 0.3450(4) 0.0598(16) Uani 1 1 d . U . . .
O61 O 0.7359(4) 0.9004(5) 0.1104(3) 0.0600(16) Uani 1 1 d . . . . .
N5 N 0.6180(4) 0.5190(4) 0.8926(4) 0.0432(14) Uani 1 1 d . U . . .
H5A H 0.584968 0.534642 0.930255 0.052 Uiso 1 1 calc R U . . .
H5B H 0.653974 0.460819 0.911494 0.052 Uiso 1 1 calc R U . . .
C6 C 0.8843(4) 0.7626(4) 0.4469(4) 0.0330(12) Uani 1 1 d . U . . .
O31 O 0.5389(4) 0.7379(5) 0.3459(4) 0.0561(15) Uani 1 1 d . U . . .
C8 C 0.4134(4) 0.9931(5) 0.2092(4) 0.0367(13) Uani 1 1 d . U . . .
O63 O 0.4365(5) 0.5462(5) 0.6149(5) 0.070(2) Uani 1 1 d . . . . .
C10 C 0.7382(4) 1.0318(4) 0.2173(4) 0.0320(12) Uani 1 1 d . U . . .
C12 C 0.6251(4) 0.6464(4) 0.7871(4) 0.0310(12) Uani 1 1 d . U . . .
N3 N 0.8370(5) 0.9922(5) 0.1186(4) 0.0526(17) Uani 1 1 d . U . . .
H3A H 0.889465 0.984852 0.113173 0.063 Uiso 1 1 calc R U . . .
H3B H 0.819558 1.007477 0.073274 0.063 Uiso 1 1 calc R U . . .
N2 N 0.3322(5) 1.0351(6) 0.1067(4) 0.0570(17) Uani 1 1 d . U . . .
H2A H 0.321121 1.001212 0.092892 0.068 Uiso 1 1 calc R U . . .
H2B H 0.329938 1.082618 0.065860 0.068 Uiso 1 1 calc R U . . .
C14 C 0.4156(6) 0.9836(6) 0.1368(5) 0.0503(18) Uani 1 1 d . U . . .
H14A H 0.446078 1.016449 0.101900 0.060 Uiso 0.5 1 calc R U P B 2
H14 H 0.426418 0.921034 0.152352 0.060 Uiso 0.5 1 calc R U P C 1
C16 C 0.6654(6) 0.4993(5) 0.5566(5) 0.0490(18) Uani 1 1 d . U . . .
H16B H 0.717790 0.476906 0.580398 0.059 Uiso 0.5 1 calc R U P D 2
H16A H 0.641523 0.508606 0.511815 0.059 Uiso 0.5 1 calc R U P E 1
C18 C 0.6638(5) 0.5718(6) 0.8591(5) 0.0478(17) Uani 1 1 d . U . . .
H18B H 0.716682 0.530823 0.842096 0.057 Uiso 0.5 1 calc R U P F 2
H18A H 0.652307 0.602537 0.893637 0.057 Uiso 0.5 1 calc R U P G 1
C20 C 0.7840(5) 1.0636(6) 0.1471(5) 0.0509(19) Uani 1 1 d D U . . .
H20B H 0.741172 1.109513 0.109123 0.061 Uiso 0.5 1 calc R U P H 2
H20A H 0.824455 1.070982 0.165449 0.061 Uiso 0.5 1 calc R U P I 1
O2 O 0.8335(11) 0.3277(9) 0.6833(11) 0.099(5) Uani 0.585(11) 1 d D U P A 1
C22 C 0.9861(5) 0.7285(6) 0.1733(5) 0.0524(18) Uani 1 1 d . U . . .
C24 C 0.1923(5) 0.8582(6) 0.4404(5) 0.0504(18) Uani 1 1 d . U . . .
H24 H 0.159004 0.856860 0.487375 0.061 Uiso 0.5 1 calc R U P J 1
H24A H 0.232778 0.816434 0.415588 0.061 Uiso 0.5 1 calc R U P K 2
C26 C 0.5425(6) 0.3829(5) 0.8267(5) 0.0501(17) Uani 1 1 d . U . . .
C28 C 1.0500(8) 0.6860(9) 0.1214(7) 0.093(5) Uani 1 1 d . U . . .
H28A H 1.040781 0.639882 0.119440 0.139 Uiso 1 1 calc R U . . .
H28B H 1.105199 0.659889 0.139715 0.139 Uiso 1 1 calc R U . . .
H28C H 1.045169 0.730857 0.071772 0.139 Uiso 1 1 calc R U . . .
C7 C 0.9782(5) 0.7142(6) 0.4457(6) 0.0525(18) Uani 1 1 d . U . . .
H7A H 0.990732 0.765615 0.420159 0.063 Uiso 0.75 1 calc R U P L 1
H7B H 0.987874 0.660737 0.491631 0.063 Uiso 0.25 1 calc R U P M 2
C15 C 0.0898(7) 1.0905(8) 0.1687(6) 0.068(2) Uani 1 1 d . U . . .
C2 C 0.6970(13) 0.4865(11) 0.4880(10) 0.051(4) Uani 0.5 1 d . U P N 2
H2C H 0.651306 0.513219 0.455387 0.076 Uiso 0.5 1 calc R U P N 2
H2D H 0.727900 0.423256 0.497284 0.076 Uiso 0.5 1 calc R U P N 2
H2E H 0.733408 0.514331 0.464388 0.076 Uiso 0.5 1 calc R U P N 2
O65 O 0.8890(9) 0.2065(11) 0.6642(9) 0.098(4) Uani 0.585(11) 1 d D U P A 1
C17 C 0.5364(11) 0.2998(8) 0.8746(6) 0.089(4) Uani 1 1 d . U . . .
H17A H 0.567052 0.272286 0.919840 0.134 Uiso 1 1 calc R U . . .
H17B H 0.559500 0.259236 0.847916 0.134 Uiso 1 1 calc R U . . .
H17C H 0.478549 0.313435 0.887440 0.134 Uiso 1 1 calc R U . . .
C9 C 0.6894(14) 0.5905(13) 0.9084(10) 0.060(4) Uani 0.5 1 d . U P O 2
H9A H 0.641305 0.631653 0.927701 0.090 Uiso 0.5 1 calc R U P O 2
H9B H 0.726352 0.617136 0.882190 0.090 Uiso 0.5 1 calc R U P O 2
H9C H 0.718407 0.535790 0.949435 0.090 Uiso 0.5 1 calc R U P O 2
C19 C 1.0207(8) 0.6742(12) 0.5096(10) 0.047(3) Uani 0.5 1 d . U P P 1
H19A H 1.000528 0.633693 0.547293 0.070 Uiso 0.5 1 calc R U P P 1
H19B H 1.012549 0.719136 0.527462 0.070 Uiso 0.5 1 calc R U P P 1
H19C H 1.079376 0.641222 0.499803 0.070 Uiso 0.5 1 calc R U P P 1
C5 C 0.0193(10) 1.1214(14) 0.1197(10) 0.124(6) Uani 1 1 d . U . . .
H5C H -0.027057 1.175581 0.124020 0.186 Uiso 1 1 calc R U . . .
H5D H 0.001553 1.075412 0.135797 0.186 Uiso 1 1 calc R U . . .
H5E H 0.038674 1.132792 0.068024 0.186 Uiso 1 1 calc R U . . .
C21 C 0.2354(14) 0.7687(13) 0.4505(14) 0.067(4) Uani 0.5 1 d . U P Q 1
H21A H 0.200141 0.740009 0.477015 0.101 Uiso 0.5 1 calc R U P Q 1
H21B H 0.284511 0.740856 0.479288 0.101 Uiso 0.5 1 calc R U P Q 1
H21C H 0.251800 0.762415 0.402210 0.101 Uiso 0.5 1 calc R U P Q 1
C11 C 0.7498(14) 0.4636(11) 0.5360(15) 0.076(6) Uani 0.5 1 d . U P N 1
H11A H 0.783133 0.437486 0.579231 0.114 Uiso 0.5 1 calc R U P N 1
H11B H 0.761691 0.510576 0.497632 0.114 Uiso 0.5 1 calc R U P N 1
H11C H 0.762924 0.418146 0.516734 0.114 Uiso 0.5 1 calc R U P N 1
C23 C 0.1757(12) 0.7998(13) 0.5067(12) 0.059(4) Uani 0.5 1 d . U P Q 2
H23A H 0.138151 0.832614 0.538028 0.089 Uiso 0.5 1 calc R U P Q 2
H23B H 0.227106 0.754798 0.532576 0.089 Uiso 0.5 1 calc R U P Q 2
H23C H 0.150211 0.771403 0.495608 0.089 Uiso 0.5 1 calc R U P Q 2
C3 C 0.7510(10) 0.5295(11) 0.8527(9) 0.049(4) Uani 0.5 1 d . U P O 1
H3C H 0.773734 0.482248 0.900002 0.074 Uiso 0.5 1 calc R U P O 1
H3D H 0.771654 0.572596 0.839645 0.074 Uiso 0.5 1 calc R U P O 1
H3E H 0.767574 0.504475 0.814139 0.074 Uiso 0.5 1 calc R U P O 1
O33 O 0.7513(8) 0.2580(11) 0.7147(12) 0.104(5) Uani 0.585(11) 1 d D U P A 1
C13 C 0.4669(12) 0.8911(13) 0.1371(11) 0.058(4) Uani 0.5 1 d . U P R 2
H13A H 0.521016 0.866120 0.157104 0.087 Uiso 0.5 1 calc R U P R 2
H13B H 0.473622 0.892470 0.086520 0.087 Uiso 0.5 1 calc R U P R 2
H13C H 0.439523 0.854695 0.168015 0.087 Uiso 0.5 1 calc R U P R 2
O67 O 0.8705(11) 0.1928(12) 0.7876(8) 0.136(7) Uani 0.585(11) 1 d D U P A 1
C27 C 0.4808(14) 0.9895(19) 0.0844(11) 0.079(6) Uani 0.5 1 d . U P R 1
H27A H 0.475800 1.049011 0.066581 0.119 Uiso 0.5 1 calc R U P R 1
H27B H 0.477244 0.976937 0.042610 0.119 Uiso 0.5 1 calc R U P R 1
H27C H 0.533805 0.946499 0.108205 0.119 Uiso 0.5 1 calc R U P R 1
Cl3 Cl 0.8267(6) 0.2520(6) 0.6881(6) 0.070(2) Uani 0.415(11) 1 d D U P A 2
O17 O 0.7612(14) 0.230(2) 0.7228(15) 0.135(10) Uani 0.415(11) 1 d D U P A 2
O69 O 0.8855(12) 0.1608(8) 0.7174(13) 0.090(5) Uani 0.415(11) 1 d D U P A 2
O35 O 0.8382(17) 0.3027(15) 0.7178(13) 0.094(6) Uani 0.415(11) 1 d D U P A 2
O71 O 0.8259(15) 0.2869(15) 0.6091(8) 0.121(7) Uani 0.415(11) 1 d D U P A 2
O9 O 0.2326(5) 1.2278(5) 0.1114(4) 0.0685(19) Uani 1 1 d . . . . .
O73 O 0.0398(4) 1.1155(6) 0.3802(6) 0.084(3) Uani 1 1 d . . . . .
C34 C 1.0187(13) 0.7504(18) 0.4633(15) 0.075(5) Uani 0.5 1 d . U P P 2
H34A H 1.077455 0.722070 0.451385 0.113 Uiso 0.5 1 calc R U P P 2
H34B H 1.011048 0.740472 0.516211 0.113 Uiso 0.5 1 calc R U P P 2
H34C H 0.995585 0.813916 0.434600 0.113 Uiso 0.5 1 calc R U P P 2
C40 C 0.8265(13) 1.1041(15) 0.1521(12) 0.068(5) Uani 0.5 1 d D U P S 2
H40A H 0.828218 1.148346 0.103715 0.101 Uiso 0.5 1 calc R U P S 2
H40B H 0.882605 1.059765 0.167946 0.101 Uiso 0.5 1 calc R U P S 2
H40C H 0.798549 1.132754 0.188285 0.101 Uiso 0.5 1 calc R U P S 2
C52 C 0.7409(17) 1.1463(15) 0.0956(13) 0.117(10) Uani 0.5 1 d D U P S 1
H52A H 0.682867 1.159977 0.098145 0.175 Uiso 0.5 1 calc R U P S 1
H52B H 0.763429 1.147435 0.045942 0.175 Uiso 0.5 1 calc R U P S 1
H52C H 0.745741 1.190284 0.106037 0.175 Uiso 0.5 1 calc R U P S 1
O43 O 1.000000 0.500000 0.500000 0.142(8) Uani 1 2 d S . P . .
O51 O 0.4860(10) 0.5248(8) 0.5015(8) 0.065(4) Uani 0.5 1 d . . P T -1
H51A H 0.490914 0.571616 0.475780 0.097 Uiso 0.5 1 d R U P T -1
H51B H 0.447294 0.539336 0.532400 0.097 Uiso 0.5 1 d R U P T -1

loop_
_atom_site_aniso_label
_atom_site_aniso_U_11
_atom_site_aniso_U_22
_atom_site_aniso_U_33
_atom_site_aniso_U_23
_atom_site_aniso_U_13
_atom_site_aniso_U_12
Gd1 0.02047(16) 0.01989(16) 0.02904(17) -0.00764(13) -0.00084(12) -0.00837(13)
Gd3 0.02217(16) 0.01855(16) 0.02868(17) -0.00600(12) -0.00099(12) -0.00964(13)
Gd2 0.02025(16) 0.02151(16) 0.03018(17) -0.00750(13) -0.00373(12) -0.00865(13)
Cu1 0.0218(4) 0.0202(4) 0.0288(4) -0.0069(3) -0.0022(3) -0.0094(3)
Cu4 0.0221(4) 0.0192(4) 0.0280(4) -0.0066(3) -0.0024(3) -0.0093(3)
Cu6 0.0206(4) 0.0215(4) 0.0272(4) -0.0062(3) -0.0015(3) -0.0100(3)
Cu8 0.0212(4) 0.0199(4) 0.0305(4) -0.0077(3) -0.0017(3) -0.0097(3)
Cu10 0.0210(4) 0.0187(4) 0.0315(4) -0.0078(3) -0.0019(3) -0.0086(3)
Cu12 0.0198(4) 0.0211(4) 0.0310(4) -0.0088(3) -0.0009(3) -0.0095(3)
Cu3 0.0330(5) 0.0208(4) 0.0314(4) -0.0076(3) 0.0018(3) -0.0130(4)
Cu7 0.0229(4) 0.0278(5) 0.0402(5) -0.0125(4) -0.0022(4) -0.0064(4)
Cu2 0.0361(5) 0.0230(4) 0.0308(4) -0.0046(3) -0.0027(4) -0.0145(4)
Cu9 0.0298(5) 0.0291(5) 0.0350(5) -0.0100(4) 0.0052(4) -0.0122(4)
Cu5 0.0307(5) 0.0367(5) 0.0481(6) -0.0123(4) -0.0089(4) -0.0182(4)
Cu11 0.0372(5) 0.0448(6) 0.0404(5) -0.0152(4) -0.0103(4) -0.0177(5)
Cl1 0.0426(8) 0.0341(8) 0.0323(7) -0.0040(6) -0.0004(6) -0.0191(7)
Cl4 0.0279(7) 0.0262(7) 0.0547(9) -0.0114(7) -0.0056(6) -0.0060(6)
Cl6 0.0328(8) 0.0432(9) 0.0551(10) -0.0177(8) 0.0043(7) -0.0220(7)
Cl7 0.0421(9) 0.0490(10) 0.0693(12) -0.0340(9) 0.0038(8) -0.0221(8)
Cl2 0.0546(15) 0.0509(15) 0.0500(14) -0.0133(12) -0.0022(12) -0.0254(13)
Cl5 0.072(3) 0.061(3) 0.150(7) -0.038(4) -0.007(4) -0.026(2)
O1 0.0239(19) 0.0207(18) 0.032(2) -0.0094(16) -0.0014(15) -0.0086(15)
O4 0.028(2) 0.0223(19) 0.031(2) -0.0095(16) 0.0017(16) -0.0115(16)
O6 0.0207(18) 0.0222(19) 0.032(2) -0.0073(15) -0.0025(15) -0.0098(15)
O8 0.0239(19) 0.0221(19) 0.032(2) -0.0089(16) -0.0025(15) -0.0096(16)
O10 0.0221(18) 0.0212(18) 0.0293(19) -0.0067(15) -0.0027(15) -0.0096(15)
O12 0.0232(19) 0.0186(18) 0.037(2) -0.0091(16) -0.0009(16) -0.0093(16)
O14 0.0245(19) 0.030(2) 0.039(2) -0.0089(18) -0.0063(17) -0.0138(17)
O16 0.0255(19) 0.0226(19) 0.0284(19) -0.0064(15) -0.0039(15) -0.0104(16)
O18 0.0248(19) 0.0225(19) 0.032(2) -0.0081(16) -0.0008(15) -0.0124(16)
O20 0.0201(18) 0.0204(18) 0.032(2) -0.0066(15) -0.0021(15) -0.0085(15)
O22 0.0228(18) 0.0248(19) 0.033(2) -0.0092(16) -0.0018(15) -0.0117(16)
O24 0.028(2) 0.026(2) 0.040(2) -0.0097(18) -0.0020(17) -0.0154(17)
O26 0.031(2) 0.030(2) 0.033(2) -0.0059(18) -0.0069(17) -0.0134(18)
O28 0.025(2) 0.034(2) 0.037(2) -0.0128(19) -0.0020(17) -0.0123(18)
O30 0.0211(18) 0.0191(18) 0.034(2) -0.0091(16) 0.0000(15) -0.0076(15)
O32 0.030(2) 0.033(2) 0.036(2) -0.0090(18) -0.0084(17) -0.0135(18)
O34 0.0247(19) 0.026(2) 0.032(2) -0.0087(16) 0.0006(16) -0.0105(16)
O36 0.0241(19) 0.026(2) 0.0275(19) -0.0068(16) -0.0009(15) -0.0124(16)
O38 0.027(2) 0.023(2) 0.033(2) -0.0089(17) 0.0000(16) -0.0100(17)
O40 0.028(2) 0.024(2) 0.039(2) -0.0081(18) 0.0001(17) -0.0123(17)
O42 0.031(2) 0.040(2) 0.038(2) -0.0145(19) -0.0062(18) -0.0170(19)
O44 0.0207(18) 0.027(2) 0.031(2) -0.0094(16) -0.0010(15) -0.0085(16)
O46 0.044(3) 0.047(3) 0.040(3) -0.009(2) -0.003(2) -0.025(2)
O48 0.025(2) 0.032(2) 0.037(2) -0.0160(18) -0.0029(17) -0.0109(18)
O50 0.0234(19) 0.0225(19) 0.035(2) -0.0111(16) 0.0027(16) -0.0076(16)
O52 0.036(2) 0.022(2) 0.038(2) -0.0096(18) 0.0048(19) -0.0137(19)
O54 0.028(2) 0.026(2) 0.030(2) -0.0066(16) -0.0005(16) -0.0138(16)
O56 0.0207(18) 0.0203(19) 0.036(2) -0.0103(16) -0.0020(16) -0.0079(15)
O58 0.060(3) 0.029(2) 0.032(2) -0.0050(18) -0.002(2) -0.024(2)
O60 0.034(2) 0.032(2) 0.041(3) -0.007(2) -0.0041(19) -0.021(2)
O62 0.046(3) 0.035(3) 0.045(3) -0.006(2) -0.002(2) -0.020(2)
O64 0.058(3) 0.032(2) 0.038(2) -0.0101(19) 0.005(2) -0.027(2)
O66 0.043(3) 0.032(2) 0.037(2) -0.006(2) -0.002(2) -0.013(2)
O68 0.028(2) 0.0220(19) 0.034(2) -0.0036(16) -0.0057(16) -0.0117(16)
O70 0.027(2) 0.031(2) 0.039(2) -0.0138(19) -0.0055(18) -0.0063(18)
O72 0.029(2) 0.024(2) 0.038(2) -0.0109(18) 0.0065(18) -0.0130(18)
O74 0.035(2) 0.026(2) 0.036(2) -0.0047(18) -0.0114(18) -0.0131(19)
O37 0.023(2) 0.039(3) 0.042(3) -0.015(2) -0.0044(18) -0.0103(19)
O19 0.055(3) 0.045(3) 0.035(3) -0.011(2) 0.003(2) -0.020(3)
O39 0.034(3) 0.037(3) 0.062(3) -0.020(2) 0.002(2) -0.015(2)
O5 0.036(3) 0.045(3) 0.053(3) -0.013(2) -0.002(2) -0.017(2)
O41 0.041(3) 0.043(3) 0.066(4) -0.020(3) 0.004(3) -0.021(2)
O21 0.054(3) 0.074(4) 0.053(3) -0.020(3) -0.016(3) -0.032(3)
N43 0.038(3) 0.040(3) 0.058(3) -0.012(3) -0.011(3) -0.022(2)
O11 0.032(3) 0.058(3) 0.070(4) -0.026(3) 0.011(2) -0.029(3)
O45 0.034(3) 0.028(2) 0.054(3) -0.010(2) -0.004(2) -0.005(2)
O23 0.040(3) 0.035(3) 0.068(4) -0.018(3) -0.012(3) -0.011(2)
O47 0.046(3) 0.071(4) 0.061(3) -0.016(3) -0.019(2) -0.034(3)
O3 0.038(3) 0.042(3) 0.049(3) -0.017(2) 0.010(2) -0.008(2)
O49 0.032(2) 0.045(3) 0.054(3) -0.022(2) 0.000(2) -0.006(2)
O25 0.039(3) 0.051(3) 0.077(4) -0.036(3) -0.006(3) -0.015(3)
C1 0.027(3) 0.030(3) 0.035(3) -0.010(2) -0.001(2) -0.013(2)
O13 0.038(3) 0.054(3) 0.059(3) -0.029(3) 0.001(2) -0.019(3)
O53 0.044(3) 0.063(4) 0.058(3) -0.024(3) 0.006(3) -0.033(3)
O27 0.035(3) 0.039(3) 0.054(3) -0.018(2) 0.004(2) -0.020(2)
O55 0.058(4) 0.059(4) 0.070(4) -0.034(3) 0.000(3) -0.029(3)
O7 0.035(3) 0.032(2) 0.051(3) -0.011(2) -0.004(2) -0.012(2)
O57 0.061(4) 0.054(3) 0.035(3) -0.002(2) -0.001(2) -0.027(3)
O29 0.041(3) 0.033(3) 0.065(4) -0.014(3) -0.005(3) -0.007(2)
N1 0.023(2) 0.036(3) 0.051(3) -0.017(2) -0.002(2) -0.005(2)
N4 0.050(3) 0.026(3) 0.045(3) -0.015(2) 0.012(3) -0.018(2)
O59 0.047(3) 0.037(3) 0.112(6) -0.006(4) -0.020(4) -0.016(3)
C4 0.027(3) 0.032(3) 0.041(3) -0.010(2) -0.003(2) -0.015(2)
O15 0.066(4) 0.062(4) 0.078(4) -0.039(3) -0.001(3) -0.036(3)
O61 0.065(4) 0.062(4) 0.042(3) -0.015(3) -0.004(3) -0.024(3)
N5 0.051(3) 0.031(3) 0.038(3) 0.003(2) -0.015(2) -0.018(2)
C6 0.027(3) 0.026(3) 0.043(3) -0.012(2) -0.003(2) -0.010(2)
O31 0.043(3) 0.072(4) 0.071(4) -0.041(3) 0.012(3) -0.031(3)
C8 0.036(3) 0.032(3) 0.043(3) -0.017(2) 0.002(2) -0.015(2)
O63 0.069(4) 0.057(4) 0.096(6) -0.032(4) -0.021(4) -0.026(4)
C10 0.028(3) 0.030(3) 0.036(3) -0.008(2) 0.002(2) -0.016(2)
C12 0.031(3) 0.028(3) 0.032(3) -0.007(2) -0.005(2) -0.013(2)
N3 0.060(4) 0.039(3) 0.047(3) -0.012(3) 0.018(3) -0.025(3)
N2 0.049(3) 0.070(4) 0.052(3) -0.034(3) -0.009(3) -0.015(3)
C14 0.049(4) 0.055(4) 0.047(4) -0.027(3) -0.008(3) -0.014(3)
C16 0.055(4) 0.027(3) 0.053(4) -0.013(3) 0.018(3) -0.019(3)
C18 0.044(3) 0.043(3) 0.041(3) 0.006(3) -0.014(3) -0.022(3)
C20 0.047(4) 0.040(3) 0.051(4) -0.012(3) 0.021(3) -0.022(3)
O2 0.086(7) 0.067(7) 0.143(10) -0.035(7) 0.020(8) -0.045(6)
C22 0.037(3) 0.054(4) 0.058(4) -0.027(3) 0.007(3) -0.013(3)
C24 0.045(3) 0.046(4) 0.060(4) -0.002(3) -0.017(3) -0.028(3)
C26 0.073(4) 0.035(3) 0.043(3) -0.010(3) 0.004(3) -0.030(3)
C28 0.076(7) 0.082(8) 0.072(7) -0.039(6) 0.013(6) 0.002(6)
C7 0.031(3) 0.052(4) 0.066(4) -0.034(3) -0.010(3) 0.000(3)
C15 0.061(4) 0.089(5) 0.062(4) -0.018(4) -0.021(4) -0.041(4)
C2 0.068(9) 0.030(6) 0.055(8) -0.025(6) 0.018(7) -0.023(6)
O65 0.069(7) 0.085(8) 0.137(10) -0.058(7) -0.003(7) -0.019(6)
C17 0.165(12) 0.062(6) 0.054(6) -0.015(5) 0.016(7) -0.073(7)
C9 0.077(9) 0.052(8) 0.049(8) 0.008(7) -0.024(7) -0.040(7)
C19 0.019(5) 0.063(8) 0.058(8) -0.031(7) -0.004(5) -0.010(6)
C5 0.086(9) 0.174(14) 0.099(10) -0.002(10) -0.036(8) -0.074(9)
C21 0.068(9) 0.048(8) 0.097(11) -0.015(8) -0.034(8) -0.030(7)
C11 0.072(10) 0.025(7) 0.101(11) -0.019(7) 0.038(9) -0.020(7)
C23 0.052(8) 0.051(8) 0.079(10) -0.003(7) -0.011(7) -0.038(7)
C3 0.048(7) 0.037(7) 0.047(7) 0.009(6) -0.020(6) -0.019(6)
O33 0.061(7) 0.067(8) 0.162(11) -0.012(8) 0.005(7) -0.042(6)
C13 0.059(8) 0.059(9) 0.058(8) -0.037(7) -0.013(7) -0.010(7)
O67 0.106(9) 0.099(9) 0.140(10) -0.020(8) 0.008(9) -0.025(8)
C27 0.057(9) 0.097(11) 0.047(8) -0.027(8) -0.010(7) -0.006(9)
Cl3 0.052(3) 0.053(3) 0.107(6) -0.032(4) 0.007(4) -0.027(2)
O17 0.087(10) 0.094(12) 0.160(12) -0.029(11) 0.020(10) -0.020(10)
O69 0.075(8) 0.062(8) 0.130(10) -0.037(8) -0.014(8) -0.023(7)
O35 0.094(8) 0.062(8) 0.134(11) -0.035(8) 0.012(9) -0.047(7)
O71 0.086(9) 0.090(9) 0.138(11) -0.029(9) -0.001(9) -0.018(8)
O9 0.094(5) 0.074(5) 0.046(3) -0.014(3) -0.015(3) -0.045(4)
O73 0.043(4) 0.092(6) 0.152(9) -0.078(6) 0.022(4) -0.038(4)
C34 0.041(8) 0.089(11) 0.093(11) -0.045(9) -0.001(8) -0.019(8)
C40 0.073(9) 0.064(9) 0.069(9) -0.023(8) 0.033(8) -0.048(8)
C52 0.100(12) 0.069(11) 0.073(11) 0.011(9) 0.050(10) -0.013(10)
O43 0.27(3) 0.100(11) 0.061(8) -0.004(7) 0.006(11) -0.114(15)
O51 0.092(12) 0.043(8) 0.062(8) -0.027(7) -0.001(8) -0.027(9)

loop_
_atom_type_symbol
_atom_type_description
_atom_type_scat_dispersion_real
_atom_type_scat_dispersion_imag
_atom_type_scat_source
C C 0.0181 0.0091 'International Tables Vol C Tables 4.2.6.8 and 6.1.1.4'
H H 0.0000 0.0000 'International Tables Vol C Tables 4.2.6.8 and 6.1.1.4'
Cl Cl 0.3639 0.7018 'International Tables Vol C Tables 4.2.6.8 and 6.1.1.4'
Cu Cu -1.9646 0.5888 'International Tables Vol C Tables 4.2.6.8 and 6.1.1.4'
Gd Gd -8.8380 11.9157 'International Tables Vol C Tables 4.2.6.8 and 6.1.1.4'
N N 0.0311 0.0180 'International Tables Vol C Tables 4.2.6.8 and 6.1.1.4'
O O 0.0492 0.0322 'International Tables Vol C Tables 4.2.6.8 and 6.1.1.4'

loop_
_exptl_crystal_face_index_h
_exptl_crystal_face_index_k
_exptl_crystal_face_index_l
_exptl_crystal_face_perp_dist
-1 -2 -5 0.0656
1 2 5 0.0656
-1 2 1 0.0957
1 -2 -1 0.0957
4 3 -1 0.0900
-5 -4 1 0.0576
1 -2 0 0.0785
0 0 0 0.0910
3 5 -1 0.1011
-2 -1 -5 0.0629

loop_
_geom_angle_atom_site_label_1
_geom_angle_atom_site_label_2
_geom_angle_atom_site_label_3
_geom_angle
_geom_angle_site_symmetry_1
_geom_angle_site_symmetry_3
_geom_angle_publ_flag
Cu4 Gd1 Cu6 58.45(2) . . ?
Cu4 Gd1 Cu10 58.56(2) . . ?
Cu10 Gd1 Cu6 86.63(2) . . ?
O6 Gd1 Cu4 85.85(10) . . ?
O6 Gd1 Cu6 32.96(10) . . ?
O6 Gd1 Cu10 85.81(10) . . ?
O6 Gd1 O34 135.09(14) . . ?
O6 Gd1 O44 136.81(14) . . ?
O16 Gd1 Cu4 33.23(10) . . ?
O16 Gd1 Cu6 84.69(10) . . ?
O16 Gd1 Cu10 32.97(10) . . ?
O16 Gd1 O6 101.38(14) . . ?
O16 Gd1 O20 66.66(14) . . ?
O16 Gd1 O22 66.05(14) . . ?
O16 Gd1 O34 73.29(15) . . ?
O16 Gd1 O44 73.26(14) . . ?
O16 Gd1 O52 138.60(15) . . ?
O16 Gd1 O70 138.53(15) . . ?
O20 Gd1 Cu4 33.81(10) . . ?
O20 Gd1 Cu6 32.71(10) . . ?
O20 Gd1 Cu10 85.40(10) . . ?
O20 Gd1 O6 65.58(14) . . ?
O20 Gd1 O22 99.59(14) . . ?
O20 Gd1 O34 138.58(14) . . ?
O20 Gd1 O44 73.49(14) . . ?
O20 Gd1 O52 74.82(15) . . ?
O22 Gd1 Cu4 84.81(10) . . ?
O22 Gd1 Cu6 82.96(10) . . ?
O22 Gd1 Cu10 33.51(10) . . ?
O22 Gd1 O6 65.17(14) . . ?
O22 Gd1 O34 72.49(14) . . ?
O22 Gd1 O44 137.71(14) . . ?
O22 Gd1 O52 137.65(15) . . ?
O34 Gd1 Cu4 105.04(11) . . ?
O34 Gd1 Cu6 152.00(10) . . ?
O34 Gd1 Cu10 65.47(10) . . ?
O44 Gd1 Cu4 66.22(10) . . ?
O44 Gd1 Cu6 104.76(10) . . ?
O44 Gd1 Cu10 104.51(10) . . ?
O44 Gd1 O34 85.56(14) . . ?
O50 Gd1 Cu4 130.11(11) . . ?
O50 Gd1 Cu6 143.74(11) . . ?
O50 Gd1 Cu10 129.08(11) . . ?
O50 Gd1 O6 137.83(15) . . ?
O50 Gd1 O16 120.78(15) . . ?
O50 Gd1 O20 130.25(14) . . ?
O50 Gd1 O22 129.30(15) . . ?
O50 Gd1 O34 64.21(15) . . ?
O50 Gd1 O44 64.49(15) . . ?
O50 Gd1 O52 74.13(15) . . ?
O50 Gd1 O70 72.81(16) . . ?
O52 Gd1 Cu4 106.22(12) . . ?
O52 Gd1 Cu6 70.00(11) . . ?
O52 Gd1 Cu10 156.63(11) . . ?
O52 Gd1 O6 74.82(15) . . ?
O52 Gd1 O34 137.89(15) . . ?
O52 Gd1 O44 81.98(16) . . ?
O70 Gd1 Cu4 156.86(11) . . ?
O70 Gd1 Cu6 106.23(12) . . ?
O70 Gd1 Cu10 106.46(11) . . ?
O70 Gd1 O6 74.90(15) . . ?
O70 Gd1 O20 137.81(16) . . ?
O70 Gd1 O22 75.58(15) . . ?
O70 Gd1 O34 80.90(16) . . ?
O70 Gd1 O44 136.93(15) . . ?
O70 Gd1 O52 81.33(17) . . ?
Cu6 Gd3 Cu1 58.48(2) . . ?
Cu6 Gd3 Cu8 58.80(2) . . ?
Cu8 Gd3 Cu1 87.01(2) . . ?
O1 Gd3 Cu1 84.94(10) . . ?
O1 Gd3 Cu6 33.34(10) . . ?
O1 Gd3 Cu8 33.12(10) . . ?
O1 Gd3 O4 72.42(14) . . ?
O1 Gd3 O8 66.63(14) . . ?
O1 Gd3 O30 66.35(14) . 2_676 ?
O1 Gd3 O36 101.59(14) . . ?
O1 Gd3 O60 138.19(16) . . ?
O1 Gd3 O68 74.74(14) . . ?
O4 Gd3 Cu1 105.25(10) . . ?
O4 Gd3 Cu6 66.00(10) . . ?
O4 Gd3 Cu8 103.67(10) . . ?
O8 Gd3 Cu1 32.76(10) . . ?
O8 Gd3 Cu6 33.64(10) . . ?
O8 Gd3 Cu8 85.54(10) . . ?
O8 Gd3 O4 73.85(14) . . ?
O8 Gd3 O30 99.62(14) . 2_676 ?
O8 Gd3 O36 65.66(14) . . ?
O8 Gd3 O60 74.68(15) . . ?
O8 Gd3 O68 140.23(15) . . ?
O30 Gd3 Cu1 83.07(10) 2_676 . ?
O30 Gd3 Cu6 85.01(10) 2_676 . ?
O30 Gd3 Cu8 33.69(10) 2_676 . ?
O30 Gd3 O4 137.03(14) 2_676 . ?
O30 Gd3 O36 65.08(14) 2_676 . ?
O30 Gd3 O60 137.97(15) 2_676 . ?
O30 Gd3 O68 72.14(14) 2_676 . ?
O36 Gd3 Cu1 33.01(10) . . ?
O36 Gd3 Cu6 85.87(10) . . ?
O36 Gd3 Cu8 86.03(10) . . ?
O36 Gd3 O4 137.49(14) . . ?
O36 Gd3 O60 75.16(15) . . ?
O36 Gd3 O68 134.05(15) . . ?
O54 Gd3 Cu1 143.19(11) . . ?
O54 Gd3 Cu6 130.22(11) . . ?
O54 Gd3 Cu8 129.27(11) . . ?
O54 Gd3 O1 120.97(14) . . ?
O54 Gd3 O4 64.62(15) . . ?
O54 Gd3 O8 130.08(15) . . ?
O54 Gd3 O30 129.54(15) . 2_676 ?
O54 Gd3 O36 137.43(14) . . ?
O54 Gd3 O60 73.59(15) . . ?
O54 Gd3 O68 64.19(14) . . ?
O54 Gd3 O72 73.02(15) . . ?
O60 Gd3 Cu1 69.93(11) . . ?
O60 Gd3 Cu6 105.81(12) . . ?
O60 Gd3 Cu8 156.93(11) . . ?
O60 Gd3 O4 82.41(16) . . ?
O60 Gd3 O68 137.11(15) . . ?
O68 Gd3 Cu1 152.62(10) . . ?
O68 Gd3 Cu6 106.80(10) . . ?
O68 Gd3 Cu8 65.94(10) . . ?
O68 Gd3 O4 86.14(15) . . ?
O72 Gd3 Cu1 105.86(11) . . ?
O72 Gd3 Cu6 156.59(11) . . ?
O72 Gd3 Cu8 106.30(11) . . ?
O72 Gd3 O1 138.58(15) . . ?
O72 Gd3 O4 137.40(14) . . ?
O72 Gd3 O8 137.57(15) . . ?
O72 Gd3 O30 75.28(15) . 2_676 ?
O72 Gd3 O36 74.52(15) . . ?
O72 Gd3 O60 81.73(17) . . ?
O72 Gd3 O68 79.32(16) . . ?
Cu1 Gd2 Cu8 86.82(2) . 2_676 ?
Cu1 Gd2 Cu12 58.48(2) . . ?
Cu12 Gd2 Cu8 58.82(2) . 2_676 ?
O10 Gd2 Cu1 86.24(10) 2_676 . ?
O10 Gd2 Cu8 33.18(10) 2_676 2_676 ?
O10 Gd2 Cu12 86.50(10) 2_676 . ?
O10 Gd2 O14 136.69(15) 2_676 . ?
O10 Gd2 O42 134.51(15) 2_676 . ?
O12 Gd2 Cu1 33.80(10) 2_676 . ?
O12 Gd2 Cu8 83.44(10) 2_676 2_676 ?
O12 Gd2 Cu12 85.27(10) 2_676 . ?
O12 Gd2 O10 65.58(14) 2_676 2_676 ?
O12 Gd2 O14 73.47(15) 2_676 . ?
O12 Gd2 O42 139.97(15) 2_676 . ?
O12 Gd2 O37 74.33(15) 2_676 . ?
O14 Gd2 Cu1 65.90(10) . . ?
O14 Gd2 Cu8 152.70(10) . 2_676 ?
O14 Gd2 Cu12 104.03(10) . . ?
O18 Gd2 Cu1 33.24(10) . . ?
O18 Gd2 Cu8 84.79(10) . 2_676 ?
O18 Gd2 Cu12 32.82(10) . . ?
O18 Gd2 O10 101.93(14) . 2_676 ?
O18 Gd2 O12 66.65(14) . 2_676 ?
O18 Gd2 O14 72.92(14) . . ?
O18 Gd2 O42 74.47(15) . . ?
O18 Gd2 O56 66.16(14) . 2_676 ?
O18 Gd2 O74 138.91(16) . . ?
O18 Gd2 O37 137.84(16) . . ?
O32 Gd2 Cu1 130.14(12) . . ?
O32 Gd2 Cu8 142.33(12) . 2_676 ?
O32 Gd2 Cu12 129.26(12) . . ?
O32 Gd2 O10 137.10(15) . 2_676 ?
O32 Gd2 O12 130.27(15) . 2_676 ?
O32 Gd2 O14 64.77(15) . . ?
O32 Gd2 O18 120.96(15) . . ?
O32 Gd2 O42 64.17(16) . . ?
O32 Gd2 O56 129.65(16) . 2_676 ?
O32 Gd2 O74 73.30(16) . . ?
O32 Gd2 O37 73.90(16) . . ?
O42 Gd2 Cu1 106.36(11) . . ?
O42 Gd2 Cu8 102.62(11) . 2_676 ?
O42 Gd2 Cu12 65.93(10) . . ?
O42 Gd2 O14 86.67(16) . . ?
O56 Gd2 Cu1 84.81(10) 2_676 . ?
O56 Gd2 Cu8 32.32(10) 2_676 2_676 ?
O56 Gd2 Cu12 33.80(10) 2_676 . ?
O56 Gd2 O10 65.38(14) 2_676 2_676 ?
O56 Gd2 O12 99.31(15) 2_676 2_676 ?
O56 Gd2 O14 137.57(14) 2_676 . ?
O56 Gd2 O42 72.35(15) 2_676 . ?
O56 Gd2 O37 138.04(15) 2_676 . ?
O74 Gd2 Cu1 156.43(11) . . ?
O74 Gd2 Cu8 69.62(11) . 2_676 ?
O74 Gd2 Cu12 106.84(12) . . ?
O74 Gd2 O10 73.84(15) . 2_676 ?
O74 Gd2 O12 136.85(15) . 2_676 ?
O74 Gd2 O14 137.65(15) . . ?
O74 Gd2 O42 80.29(17) . . ?
O74 Gd2 O56 75.60(15) . 2_676 ?
O74 Gd2 O37 81.61(17) . . ?
O37 Gd2 Cu1 105.53(12) . . ?
O37 Gd2 Cu8 106.47(12) . 2_676 ?
O37 Gd2 Cu12 156.54(11) . . ?
O37 Gd2 O10 74.70(15) . 2_676 ?
O37 Gd2 O14 81.46(16) . . ?
O37 Gd2 O42 137.52(15) . . ?
Gd2 Cu1 Gd3 176.76(3) . . ?
O8 Cu1 Gd3 41.83(13) . . ?
O8 Cu1 Gd2 136.52(13) . . ?
O8 Cu1 O12 175.40(18) . 2_676 ?
O8 Cu1 O24 93.94(17) . . ?
O8 Cu1 O36 84.11(18) . . ?
O12 Cu1 Gd3 138.77(14) 2_676 . ?
O12 Cu1 Gd2 43.21(13) 2_676 . ?
O12 Cu1 O24 90.61(17) 2_676 . ?
O12 Cu1 O36 96.33(18) 2_676 . ?
O18 Cu1 Gd3 135.74(13) . . ?
O18 Cu1 Gd2 42.70(12) . . ?
O18 Cu1 O8 93.91(18) . . ?
O18 Cu1 O12 85.36(18) . 2_676 ?
O18 Cu1 O24 90.08(17) . . ?
O18 Cu1 O36 175.94(18) . . ?
O24 Cu1 Gd3 92.22(12) . . ?
O24 Cu1 Gd2 85.05(12) . . ?
O36 Cu1 Gd3 42.44(12) . . ?
O36 Cu1 Gd2 139.37(13) . . ?
O36 Cu1 O24 93.58(17) . . ?
Gd1 Cu4 Gd2 176.46(3) . 2_676 ?
O10 Cu4 Gd1 139.46(13) . . ?
O10 Cu4 Gd2 42.88(12) . 2_676 ?
O10 Cu4 O20 96.65(18) . . ?
O10 Cu4 O28 93.57(17) . . ?
O12 Cu4 Gd1 135.89(13) . . ?
O12 Cu4 Gd2 41.92(13) . 2_676 ?
O12 Cu4 O10 84.66(18) . . ?
O12 Cu4 O20 175.31(17) . . ?
O12 Cu4 O28 94.36(17) . . ?
O16 Cu4 Gd1 42.43(13) . . ?
O16 Cu4 Gd2 135.47(13) . 2_676 ?
O16 Cu4 O10 176.28(18) . . ?
O16 Cu4 O12 93.55(18) . . ?
O16 Cu4 O20 84.88(18) . . ?
O16 Cu4 O28 89.81(17) . . ?
O20 Cu4 Gd1 42.98(12) . . ?
O20 Cu4 Gd2 139.52(13) . 2_676 ?
O20 Cu4 O28 90.06(17) . . ?
O28 Cu4 Gd1 84.68(12) . . ?
O28 Cu4 Gd2 92.62(12) . 2_676 ?
Gd3 Cu6 Gd1 176.76(3) . . ?
O1 Cu6 Gd1 135.34(13) . . ?
O1 Cu6 Gd3 42.75(12) . . ?
O1 Cu6 O6 175.90(18) . . ?
O1 Cu6 O8 85.30(18) . . ?
O1 Cu6 O20 93.40(18) . . ?
O1 Cu6 O38 89.43(17) . . ?
O6 Cu6 Gd1 42.72(12) . . ?
O6 Cu6 Gd3 139.42(12) . . ?
O6 Cu6 O8 96.50(18) . . ?
O6 Cu6 O38 94.23(17) . . ?
O8 Cu6 Gd1 139.22(13) . . ?
O8 Cu6 Gd3 43.06(13) . . ?
O8 Cu6 O38 90.68(17) . . ?
O20 Cu6 Gd1 41.94(13) . . ?
O20 Cu6 Gd3 136.05(13) . . ?
O20 Cu6 O6 84.54(18) . . ?
O20 Cu6 O8 175.63(18) . . ?
O20 Cu6 O38 93.48(17) . . ?
O38 Cu6 Gd1 92.59(11) . . ?
O38 Cu6 Gd3 84.91(11) . . ?
Gd3 Cu8 Gd2 176.44(3) . 2_676 ?
O1 Cu8 Gd3 42.54(13) . . ?
O1 Cu8 Gd2 138.60(13) . 2_676 ?
O1 Cu8 O10 95.63(18) . . ?
O1 Cu8 O26 90.91(18) . . ?
O1 Cu8 O30 84.97(18) . 2_676 ?
O10 Cu8 Gd3 137.91(13) . . ?
O10 Cu8 Gd2 42.97(12) . 2_676 ?
O10 Cu8 O26 93.10(17) . . ?
O26 Cu8 Gd3 84.81(12) . . ?
O26 Cu8 Gd2 91.74(12) . 2_676 ?
O30 Cu8 Gd3 43.08(12) 2_676 . ?
O30 Cu8 Gd2 136.32(13) 2_676 2_676 ?
O30 Cu8 O10 176.76(18) 2_676 . ?
O30 Cu8 O26 90.07(17) 2_676 . ?
O56 Cu8 Gd3 137.67(13) . . ?
O56 Cu8 Gd2 41.62(12) . 2_676 ?
O56 Cu8 O1 175.13(18) . . ?
O56 Cu8 O10 84.41(18) . . ?
O56 Cu8 O26 93.96(18) . . ?
O56 Cu8 O30 94.72(18) . 2_676 ?
Gd1 Cu10 Gd3 175.87(3) . 2_676 ?
O16 Cu10 Gd1 42.27(13) . . ?
O16 Cu10 Gd3 138.73(13) . 2_676 ?
O16 Cu10 O22 84.49(18) . . ?
O16 Cu10 O36 96.32(18) . 2_676 ?
O16 Cu10 O40 90.70(17) . . ?
O22 Cu10 Gd1 42.82(12) . . ?
O22 Cu10 Gd3 136.73(13) . 2_676 ?
O22 Cu10 O36 177.23(18) . 2_676 ?
O22 Cu10 O40 90.37(18) . . ?
O30 Cu10 Gd1 137.75(13) . . ?
O30 Cu10 Gd3 41.71(13) . 2_676 ?
O30 Cu10 O16 175.69(19) . . ?
O30 Cu10 O22 95.06(18) . . ?
O30 Cu10 O36 83.93(18) . 2_676 ?
O30 Cu10 O40 93.59(17) . . ?
O36 Cu10 Gd1 138.31(13) 2_676 . ?
O36 Cu10 Gd3 42.41(12) 2_676 2_676 ?
O36 Cu10 O40 92.27(17) 2_676 . ?
O40 Cu10 Gd1 85.14(12) . . ?
O40 Cu10 Gd3 90.79(12) . 2_676 ?
Gd2 Cu12 Gd1 176.64(3) . . ?
O6 Cu12 Gd1 42.55(12) . . ?
O6 Cu12 Gd2 138.36(12) . . ?
O6 Cu12 O48 93.74(17) . . ?
O18 Cu12 Gd1 138.67(13) . . ?
O18 Cu12 Gd2 42.45(12) . . ?
O18 Cu12 O6 96.12(17) . . ?
O18 Cu12 O22 174.48(19) . . ?
O18 Cu12 O48 91.18(17) . . ?
O18 Cu12 O56 84.67(18) . 2_676 ?
O22 Cu12 Gd1 41.54(13) . . ?
O22 Cu12 Gd2 137.80(13) . . ?
O22 Cu12 O6 83.84(18) . . ?
O22 Cu12 O48 94.33(18) . . ?
O22 Cu12 O56 95.01(18) . 2_676 ?
O48 Cu12 Gd1 91.81(11) . . ?
O48 Cu12 Gd2 84.93(11) . . ?
O56 Cu12 Gd1 136.52(13) 2_676 . ?
O56 Cu12 Gd2 42.87(12) 2_676 . ?
O56 Cu12 O6 176.21(18) 2_676 . ?
O56 Cu12 O48 89.95(17) 2_676 . ?
Cu2 Cu3 Gd3 65.07(3) . . ?
O4 Cu3 Gd3 43.74(13) . . ?
O4 Cu3 Cu2 97.79(13) . . ?
O4 Cu3 O39 89.94(19) . . ?
O4 Cu3 N4 84.2(2) . . ?
O4 Cu3 O63 90.3(2) . . ?
O54 Cu3 Gd3 40.53(13) . . ?
O54 Cu3 Cu2 39.82(13) . . ?
O54 Cu3 O4 84.18(18) . . ?
O54 Cu3 O39 89.86(18) . . ?
O54 Cu3 N4 168.3(2) . . ?
O54 Cu3 O63 89.6(2) . . ?
O64 Cu3 Gd3 134.75(16) . . ?
O64 Cu3 Cu2 78.46(16) . . ?
O64 Cu3 O4 175.6(2) . . ?
O64 Cu3 O54 94.2(2) . . ?
O64 Cu3 O39 85.9(2) . . ?
O64 Cu3 N4 97.4(2) . . ?
O64 Cu3 O63 93.8(3) . . ?
O39 Cu3 Gd3 92.05(13) . . ?
O39 Cu3 Cu2 52.76(13) . . ?
N4 Cu3 Gd3 127.80(18) . . ?
N4 Cu3 Cu2 143.4(2) . . ?
N4 Cu3 O39 90.8(3) . . ?
N4 Cu3 O63 89.8(3) . . ?
O63 Cu3 Gd3 87.75(17) . . ?
O63 Cu3 Cu2 126.7(2) . . ?
O63 Cu3 O39 179.4(3) . . ?
Cu9 Cu7 Gd1 64.82(3) . . ?
O44 Cu7 Gd1 43.52(12) . . ?
O44 Cu7 Cu9 96.35(13) . . ?
O44 Cu7 O5 88.34(19) . . ?
O44 Cu7 N1 84.3(2) . . ?
O44 Cu7 O59 91.1(3) . . ?
O50 Cu7 Gd1 40.39(13) . . ?
O50 Cu7 Cu9 39.63(13) . . ?
O50 Cu7 O44 83.70(18) . . ?
O50 Cu7 O5 90.63(18) . . ?
O50 Cu7 N1 168.0(2) . . ?
O50 Cu7 O59 91.1(2) . . ?
O5 Cu7 Gd1 92.61(13) . . ?
O5 Cu7 Cu9 53.69(13) . . ?
O49 Cu7 Gd1 135.06(17) . . ?
O49 Cu7 Cu9 78.75(17) . . ?
O49 Cu7 O44 173.8(2) . . ?
O49 Cu7 O50 94.7(2) . . ?
O49 Cu7 O5 85.7(2) . . ?
O49 Cu7 N1 97.2(3) . . ?
O49 Cu7 O59 94.9(3) . . ?
N1 Cu7 Gd1 127.65(18) . . ?
N1 Cu7 Cu9 142.2(2) . . ?
N1 Cu7 O5 88.6(2) . . ?
N1 Cu7 O59 89.6(3) . . ?
O59 Cu7 Gd1 88.23(17) . . ?
O59 Cu7 Cu9 128.16(19) . . ?
O59 Cu7 O5 178.1(2) . . ?
Cu3 Cu2 Gd3 64.64(3) . . ?
O54 Cu2 Gd3 40.22(13) . . ?
O54 Cu2 Cu3 39.80(13) . . ?
O54 Cu2 O58 94.5(2) . . ?
O54 Cu2 O68 83.25(18) . . ?
O54 Cu2 O19 89.19(19) . . ?
O54 Cu2 O39 90.06(19) . . ?
O54 Cu2 N5 166.6(2) . . ?
O58 Cu2 Gd3 134.69(16) . . ?
O58 Cu2 Cu3 79.05(15) . . ?
O58 Cu2 O68 172.0(2) . . ?
O58 Cu2 O19 90.4(2) . . ?
O58 Cu2 O39 86.6(2) . . ?
O58 Cu2 N5 98.9(2) . . ?
O68 Cu2 Gd3 43.46(13) . . ?
O68 Cu2 Cu3 94.45(14) . . ?
O68 Cu2 O19 97.3(2) . . ?
O68 Cu2 O39 85.67(19) . . ?
O68 Cu2 N5 83.6(2) . . ?
O19 Cu2 Gd3 89.52(13) . . ?
O19 Cu2 Cu3 125.40(15) . . ?
O19 Cu2 O39 176.8(2) . . ?
O39 Cu2 Gd3 91.89(14) . . ?
O39 Cu2 Cu3 52.99(14) . . ?
N5 Cu2 Gd3 126.38(18) . . ?
N5 Cu2 Cu3 144.6(2) . . ?
N5 Cu2 O19 89.8(3) . . ?
N5 Cu2 O39 91.7(3) . . ?
Cu7 Cu9 Gd1 64.77(3) . . ?
O34 Cu9 Gd1 43.52(13) . . ?
O34 Cu9 Cu7 95.09(13) . . ?
O34 Cu9 O5 86.59(19) . . ?
O34 Cu9 O61 94.6(2) . . ?
O34 Cu9 N3 84.5(2) . . ?
O50 Cu9 Gd1 40.29(12) . . ?
O50 Cu9 Cu7 39.78(13) . . ?
O50 Cu9 O34 83.45(19) . . ?
O50 Cu9 O5 90.59(19) . . ?
O50 Cu9 O61 91.3(2) . . ?
O50 Cu9 N3 167.7(3) . . ?
O5 Cu9 Gd1 92.47(14) . . ?
O5 Cu9 Cu7 53.50(14) . . ?
O3 Cu9 Gd1 135.45(18) . . ?
O3 Cu9 Cu7 79.30(18) . . ?
O3 Cu9 O34 172.4(2) . . ?
O3 Cu9 O50 95.2(2) . . ?
O3 Cu9 O5 86.0(2) . . ?
O3 Cu9 O61 92.9(3) . . ?
O3 Cu9 N3 96.5(3) . . ?
O61 Cu9 Gd1 89.60(16) . . ?
O61 Cu9 Cu7 128.08(18) . . ?
O61 Cu9 O5 177.9(2) . . ?
N3 Cu9 Gd1 127.9(2) . . ?
N3 Cu9 Cu7 139.5(3) . . ?
N3 Cu9 O5 86.1(3) . . ?
N3 Cu9 O61 92.2(3) . . ?
Cu11 Cu5 Gd2 65.07(3) . . ?
O14 Cu5 Gd2 43.87(13) . . ?
O14 Cu5 Cu11 97.48(14) . . ?
O14 Cu5 N43 83.8(2) . . ?
O14 Cu5 O25 88.5(2) . . ?
O14 Cu5 O73 90.2(3) . . ?
O32 Cu5 Gd2 40.65(13) . . ?
O32 Cu5 Cu11 39.59(15) . . ?
O32 Cu5 O14 84.38(19) . . ?
O32 Cu5 N43 168.2(2) . . ?
O32 Cu5 O25 89.2(2) . . ?
O32 Cu5 O73 90.0(2) . . ?
N43 Cu5 Gd2 127.55(19) . . ?
N43 Cu5 Cu11 143.3(2) . . ?
N43 Cu5 O25 91.0(3) . . ?
N43 Cu5 O73 89.6(3) . . ?
O47 Cu5 Gd2 134.8(2) . . ?
O47 Cu5 Cu11 79.0(2) . . ?
O47 Cu5 O14 175.9(3) . . ?
O47 Cu5 O32 94.1(2) . . ?
O47 Cu5 N43 97.7(3) . . ?
O47 Cu5 O25 87.6(3) . . ?
O47 Cu5 O73 93.6(3) . . ?
O25 Cu5 Gd2 91.23(14) . . ?
O25 Cu5 Cu11 52.53(17) . . ?
O25 Cu5 O73 178.6(2) . . ?
O73 Cu5 Gd2 87.37(17) . . ?
O73 Cu5 Cu11 127.0(2) . . ?
Cu5 Cu11 Gd2 64.53(3) . . ?
O32 Cu11 Gd2 40.19(13) . . ?
O32 Cu11 Cu5 39.72(14) . . ?
O32 Cu11 O42 83.4(2) . . ?
O32 Cu11 O21 94.5(3) . . ?
O32 Cu11 O25 89.6(2) . . ?
O32 Cu11 N2 167.4(3) . . ?
O32 Cu11 O9 88.7(2) . . ?
O42 Cu11 Gd2 43.47(15) . . ?
O42 Cu11 Cu5 95.19(15) . . ?
O42 Cu11 O25 86.0(2) . . ?
O42 Cu11 O9 93.8(2) . . ?
O21 Cu11 Gd2 134.7(2) . . ?
O21 Cu11 Cu5 78.9(2) . . ?
O21 Cu11 O42 172.7(3) . . ?
O21 Cu11 O25 87.0(3) . . ?
O21 Cu11 O9 93.1(3) . . ?
O25 Cu11 Gd2 91.04(15) . . ?
O25 Cu11 Cu5 52.85(15) . . ?
O25 Cu11 O9 178.3(2) . . ?
N2 Cu11 Gd2 127.2(2) . . ?
N2 Cu11 Cu5 144.2(3) . . ?
N2 Cu11 O42 84.2(3) . . ?
N2 Cu11 O21 98.1(3) . . ?
N2 Cu11 O25 91.5(3) . . ?
N2 Cu11 O9 90.1(3) . . ?
O9 Cu11 Gd2 87.68(16) . . ?
O9 Cu11 Cu5 125.5(2) . . ?
O62 Cl1 O46 109.3(3) . . ?
O66 Cl1 O46 109.5(3) . . ?
O66 Cl1 O62 109.9(3) . . ?
O57 Cl1 O46 110.0(4) . . ?
O57 Cl1 O62 108.8(4) . . ?
O57 Cl1 O66 109.4(4) . . ?
O45 Cl4 O23 107.9(4) . . ?
O45 Cl4 O7 109.3(3) . . ?
O23 Cl4 O7 108.5(4) . . ?
O29 Cl4 O45 109.9(4) . . ?
O29 Cl4 O23 111.0(4) . . ?
O29 Cl4 O7 110.2(4) . . ?
O41 Cl6 O27 108.5(4) . . ?
O11 Cl6 O41 110.4(4) . . ?
O11 Cl6 O53 111.1(4) . . ?
O11 Cl6 O27 109.8(4) . . ?
O53 Cl6 O41 108.8(4) . . ?
O53 Cl6 O27 108.1(4) . . ?
O55 Cl7 O13 108.5(4) . . ?
O15 Cl7 O13 110.7(4) . . ?
O15 Cl7 O55 110.9(4) . . ?
O15 Cl7 O31 110.6(4) . . ?
O31 Cl7 O13 106.8(4) . . ?
O31 Cl7 O55 109.2(4) . . ?
O2 Cl5 O65 96.5(13) . . ?
O2 Cl5 O67 113.1(9) . . ?
O33 Cl5 O2 108.3(8) . . ?
O33 Cl5 O65 113.6(14) . . ?
O33 Cl5 O67 115.9(9) . . ?
O67 Cl5 O65 107.9(9) . . ?
Gd3 O1 H1 109.1 . . ?
Cu6 O1 Gd3 103.91(18) . . ?
Cu6 O1 H1 109.1 . . ?
Cu8 O1 Gd3 104.33(18) . . ?
Cu8 O1 Cu6 120.6(2) . . ?
Cu8 O1 H1 109.1 . . ?
Cu3 O4 Gd3 103.45(18) . . ?
C1 O4 Gd3 141.1(4) . . ?
C1 O4 Cu3 115.3(4) . . ?
Gd1 O6 H6 110.5 . . ?
Cu6 O6 Gd1 104.32(17) . . ?
Cu6 O6 Cu12 116.3(2) . . ?
Cu6 O6 H6 110.5 . . ?
Cu12 O6 Gd1 104.29(17) . . ?
Cu12 O6 H6 110.5 . . ?
Gd3 O8 H8 109.3 . . ?
Cu1 O8 Gd3 105.41(18) . . ?
Cu1 O8 Cu6 119.6(2) . . ?
Cu1 O8 H8 109.3 . . ?
Cu6 O8 Gd3 103.30(18) . . ?
Cu6 O8 H8 109.3 . . ?
Gd2 O10 H10 111.0 2_676 . ?
Cu4 O10 Gd2 104.12(17) . 2_676 ?
Cu4 O10 Cu8 115.5(2) . . ?
Cu4 O10 H10 111.0 . . ?
Cu8 O10 Gd2 103.85(18) . 2_676 ?
Cu8 O10 H10 111.0 . . ?
Gd2 O12 H12 109.2 2_676 . ?
Cu1 O12 Gd2 102.99(18) 2_676 2_676 ?
Cu1 O12 H12 109.2 2_676 . ?
Cu4 O12 Gd2 105.40(18) . 2_676 ?
Cu4 O12 Cu1 120.3(2) . 2_676 ?
Cu4 O12 H12 109.2 . . ?
Cu5 O14 Gd2 103.24(19) . . ?
C4 O14 Gd2 141.5(4) . . ?
C4 O14 Cu5 115.1(4) . . ?
Gd1 O16 H16 109.0 . . ?
Cu4 O16 Gd1 104.35(18) . . ?
Cu4 O16 H16 109.0 . . ?
Cu10 O16 Gd1 104.76(18) . . ?
Cu10 O16 Cu4 120.2(2) . . ?
Cu10 O16 H16 109.0 . . ?
Gd2 O18 H18 109.0 . . ?
Cu1 O18 Gd2 104.06(18) . . ?
Cu1 O18 H18 109.0 . . ?
Cu12 O18 Gd2 104.73(18) . . ?
Cu12 O18 Cu1 120.5(2) . . ?
Cu12 O18 H18 109.0 . . ?
Gd1 O20 H20 109.5 . . ?
Cu4 O20 Gd1 103.22(17) . . ?
Cu4 O20 H20 109.5 . . ?
Cu6 O20 Gd1 105.35(18) . . ?
Cu6 O20 Cu4 119.2(2) . . ?
Cu6 O20 H20 109.5 . . ?
Gd1 O22 H22 108.5 . . ?
Cu10 O22 Gd1 103.67(17) . . ?
Cu10 O22 H22 108.5 . . ?
Cu12 O22 Gd1 106.27(18) . . ?
Cu12 O22 Cu10 120.9(2) . . ?
Cu12 O22 H22 108.5 . . ?
C4 O24 Cu1 124.0(4) . . ?
C12 O26 Cu8 124.3(4) . . ?
C6 O28 Cu4 123.9(4) . . ?
Gd3 O30 H30 108.6 2_676 . ?
Cu8 O30 Gd3 103.23(17) 2_676 2_676 ?
Cu8 O30 H30 108.6 2_676 . ?
Cu10 O30 Gd3 106.17(18) . 2_676 ?
Cu10 O30 Cu8 121.0(2) . 2_676 ?
Cu10 O30 H30 108.6 . . ?
Gd2 O32 H32 113.2 . . ?
Cu5 O32 Gd2 107.4(2) . . ?
Cu5 O32 H32 113.2 . . ?
Cu11 O32 Gd2 108.3(2) . . ?
Cu11 O32 Cu5 100.7(2) . . ?
Cu11 O32 H32 113.2 . . ?
Cu9 O34 Gd1 103.71(19) . . ?
C10 O34 Gd1 141.1(4) . . ?
C10 O34 Cu9 115.2(4) . . ?
Gd3 O36 H36 110.5 . . ?
Cu1 O36 Gd3 104.55(18) . . ?
Cu1 O36 Cu10 115.9(2) . 2_676 ?
Cu1 O36 H36 110.5 . . ?
Cu10 O36 Gd3 104.50(17) 2_676 . ?
Cu10 O36 H36 110.5 2_676 . ?
C1 O38 Cu6 124.0(4) . . ?
C10 O40 Cu10 123.9(4) . . ?
Cu11 O42 Gd2 103.7(2) . . ?
C8 O42 Gd2 142.3(4) . . ?
C8 O42 Cu11 113.9(5) . . ?
Cu7 O44 Gd1 103.73(18) . . ?
C6 O44 Gd1 141.3(4) . . ?
C6 O44 Cu7 114.9(4) . . ?
C8 O48 Cu12 123.8(4) . . ?
Gd1 O50 H50 113.2 . . ?
Cu7 O50 Gd1 107.7(2) . . ?
Cu7 O50 H50 113.2 . . ?
Cu9 O50 Gd1 108.01(18) . . ?
Cu9 O50 Cu7 100.6(2) . . ?
Cu9 O50 H50 113.2 . . ?
Gd3 O54 H54 113.3 . . ?
Cu3 O54 Gd3 107.59(19) . . ?
Cu3 O54 Cu2 100.4(2) . . ?
Cu3 O54 H54 113.3 . . ?
Cu2 O54 Gd3 108.12(19) . . ?
Cu2 O54 H54 113.3 . . ?
Gd2 O56 H56 108.6 2_676 . ?
Cu8 O56 Gd2 106.06(18) . 2_676 ?
Cu8 O56 Cu12 121.1(2) . 2_676 ?
Cu8 O56 H56 108.6 . . ?
Cu12 O56 Gd2 103.32(17) 2_676 2_676 ?
Cu12 O56 H56 108.6 2_676 . ?
C26 O58 Cu2 126.9(5) . . ?
C26 O64 Cu3 130.1(5) . . ?
Cu2 O68 Gd3 103.72(18) . . ?
C12 O68 Gd3 140.8(4) . . ?
C12 O68 Cu2 115.2(4) . . ?
Cu3 O39 H39 142.9 . . ?
Cu2 O39 Cu3 74.24(15) . . ?
Cu2 O39 H39 142.9 . . ?
Cu7 O5 Cu9 72.81(16) . . ?
Cu7 O5 H5 116.1 . . ?
Cu9 O5 H5 116.1 . . ?
C15 O21 Cu11 126.0(6) . . ?
Cu5 N43 H43A 109.5 . . ?
Cu5 N43 H43B 109.5 . . ?
H43A N43 H43B 108.0 . . ?
C24 N43 Cu5 110.9(5) . . ?
C24 N43 H43A 109.5 . . ?
C24 N43 H43B 109.5 . . ?
C15 O47 Cu5 127.7(6) . . ?
C22 O3 Cu9 126.5(6) . . ?
C22 O49 Cu7 128.4(5) . . ?
Cu5 O25 H25 142.7 . . ?
Cu11 O25 Cu5 74.62(17) . . ?
Cu11 O25 H25 142.7 . . ?
O4 C1 C16 116.5(6) . . ?
O38 C1 O4 123.9(6) . . ?
O38 C1 C16 119.6(6) . . ?
Cu7 N1 H1A 109.4 . . ?
Cu7 N1 H1B 109.4 . . ?
H1A N1 H1B 108.0 . . ?
C7 N1 Cu7 111.2(5) . . ?
C7 N1 H1A 109.4 . . ?
C7 N1 H1B 109.4 . . ?
Cu3 N4 H4A 109.5 . . ?
Cu3 N4 H4B 109.5 . . ?
H4A N4 H4B 108.1 . . ?
C16 N4 Cu3 110.6(5) . . ?
C16 N4 H4A 109.5 . . ?
C16 N4 H4B 109.5 . . ?
O14 C4 C24 117.4(6) . . ?
O24 C4 O14 123.6(6) . . ?
O24 C4 C24 119.0(6) . . ?
Cu2 N5 H5A 109.7 . . ?
Cu2 N5 H5B 109.7 . . ?
H5A N5 H5B 108.2 . . ?
C18 N5 Cu2 110.0(5) . . ?
C18 N5 H5A 109.7 . . ?
C18 N5 H5B 109.7 . . ?
O28 C6 O44 123.9(6) . . ?
O28 C6 C7 119.0(6) . . ?
O44 C6 C7 117.0(6) . . ?
O42 C8 C14 119.1(7) . . ?
O48 C8 O42 122.9(7) . . ?
O48 C8 C14 118.0(7) . . ?
O34 C10 C20 117.8(6) . . ?
O40 C10 O34 124.3(6) . . ?
O40 C10 C20 117.9(6) . . ?
O26 C12 O68 124.0(6) . . ?
O26 C12 C18 119.6(6) . . ?
O68 C12 C18 116.4(6) . . ?
Cu9 N3 H3A 109.3 . . ?
Cu9 N3 H3B 109.3 . . ?
H3A N3 H3B 108.0 . . ?
C20 N3 Cu9 111.5(5) . . ?
C20 N3 H3A 109.3 . . ?
C20 N3 H3B 109.3 . . ?
Cu11 N2 H2A 109.3 . . ?
Cu11 N2 H2B 109.3 . . ?
H2A N2 H2B 108.0 . . ?
C14 N2 Cu11 111.5(5) . . ?
C14 N2 H2A 109.3 . . ?
C14 N2 H2B 109.3 . . ?
C8 C14 H14A 103.9 . . ?
C8 C14 H14 103.6 . . ?
N2 C14 C8 109.6(7) . . ?
N2 C14 H14A 103.9 . . ?
N2 C14 H14 103.6 . . ?
N2 C14 C13 118.8(10) . . ?
C13 C14 C8 114.8(9) . . ?
C13 C14 H14A 103.9 . . ?
C27 C14 C8 118.4(13) . . ?
C27 C14 N2 115.9(11) . . ?
C27 C14 H14 103.6 . . ?
C1 C16 H16B 100.3 . . ?
C1 C16 H16A 99.4 . . ?
N4 C16 C1 112.0(6) . . ?
N4 C16 H16B 100.3 . . ?
N4 C16 H16A 99.4 . . ?
C2 C16 C1 117.4(9) . . ?
C2 C16 N4 121.1(10) . . ?
C2 C16 H16B 100.3 . . ?
C11 C16 C1 118.8(10) . . ?
C11 C16 N4 121.3(10) . . ?
C11 C16 H16A 99.4 . . ?
N5 C18 C12 110.8(6) . . ?
N5 C18 H18B 103.1 . . ?
N5 C18 H18A 104.0 . . ?
C12 C18 H18B 103.1 . . ?
C12 C18 H18A 104.0 . . ?
C9 C18 N5 116.1(10) . . ?
C9 C18 C12 118.0(10) . . ?
C9 C18 H18B 103.1 . . ?
C3 C18 N5 120.4(9) . . ?
C3 C18 C12 111.7(9) . . ?
C3 C18 H18A 104.0 . . ?
C10 C20 H20B 106.1 . . ?
C10 C20 H20A 103.0 . . ?
N3 C20 C10 110.7(6) . . ?
N3 C20 H20B 106.1 . . ?
N3 C20 H20A 103.0 . . ?
C40 C20 C10 115.2(11) . . ?
C40 C20 N3 111.8(11) . . ?
C40 C20 H20B 106.1 . . ?
C52 C20 C10 117.7(11) . . ?
C52 C20 N3 116.8(15) . . ?
C52 C20 H20A 103.0 . . ?
O3 C22 C28 113.9(9) . . ?
O49 C22 O3 127.0(8) . . ?
O49 C22 C28 119.1(9) . . ?
N43 C24 C4 110.5(6) . . ?
N43 C24 H24 101.8 . . ?
N43 C24 H24A 101.1 . . ?
C4 C24 H24 101.8 . . ?
C4 C24 H24A 101.1 . . ?
C21 C24 N43 119.9(11) . . ?
C21 C24 C4 117.3(10) . . ?
C21 C24 H24 101.8 . . ?
C23 C24 N43 119.2(10) . . ?
C23 C24 C4 119.5(11) . . ?
C23 C24 H24A 101.1 . . ?
O58 C26 C17 115.5(8) . . ?
O64 C26 O58 125.5(7) . . ?
O64 C26 C17 119.0(8) . . ?
C22 C28 H28A 109.5 . . ?
C22 C28 H28B 109.5 . . ?
C22 C28 H28C 109.5 . . ?
H28A C28 H28B 109.5 . . ?
H28A C28 H28C 109.5 . . ?
H28B C28 H28C 109.5 . . ?
N1 C7 C6 110.5(7) . . ?
N1 C7 H7A 100.0 . . ?
N1 C7 H7B 100.4 . . ?
C6 C7 H7A 100.0 . . ?
C6 C7 H7B 100.4 . . ?
C19 C7 N1 120.1(9) . . ?
C19 C7 C6 120.4(10) . . ?
C19 C7 H7A 100.0 . . ?
C34 C7 N1 123.6(12) . . ?
C34 C7 C6 116.3(11) . . ?
C34 C7 H7B 100.4 . . ?
O21 C15 C5 115.6(11) . . ?
O47 C15 O21 128.2(8) . . ?
O47 C15 C5 116.2(11) . . ?
C16 C2 H2C 109.5 . . ?
C16 C2 H2D 109.5 . . ?
C16 C2 H2E 109.5 . . ?
H2C C2 H2D 109.5 . . ?
H2C C2 H2E 109.5 . . ?
H2D C2 H2E 109.5 . . ?
C26 C17 H17A 109.5 . . ?
C26 C17 H17B 109.5 . . ?
C26 C17 H17C 109.5 . . ?
H17A C17 H17B 109.5 . . ?
H17A C17 H17C 109.5 . . ?
H17B C17 H17C 109.5 . . ?
C18 C9 H9A 109.5 . . ?
C18 C9 H9B 109.5 . . ?
C18 C9 H9C 109.5 . . ?
H9A C9 H9B 109.5 . . ?
H9A C9 H9C 109.5 . . ?
H9B C9 H9C 109.5 . . ?
C7 C19 H19A 109.5 . . ?
C7 C19 H19B 109.5 . . ?
C7 C19 H19C 109.5 . . ?
H19A C19 H19B 109.5 . . ?
H19A C19 H19C 109.5 . . ?
H19B C19 H19C 109.5 . . ?
C15 C5 H5C 109.5 . . ?
C15 C5 H5D 109.5 . . ?
C15 C5 H5E 109.5 . . ?
H5C C5 H5D 109.5 . . ?
H5C C5 H5E 109.5 . . ?
H5D C5 H5E 109.5 . . ?
C24 C21 H21A 109.5 . . ?
C24 C21 H21B 109.5 . . ?
C24 C21 H21C 109.5 . . ?
H21A C21 H21B 109.5 . . ?
H21A C21 H21C 109.5 . . ?
H21B C21 H21C 109.5 . . ?
C16 C11 H11A 109.5 . . ?
C16 C11 H11B 109.5 . . ?
C16 C11 H11C 109.5 . . ?
H11A C11 H11B 109.5 . . ?
H11A C11 H11C 109.5 . . ?
H11B C11 H11C 109.5 . . ?
C24 C23 H23A 109.5 . . ?
C24 C23 H23B 109.5 . . ?
C24 C23 H23C 109.5 . . ?
H23A C23 H23B 109.5 . . ?
H23A C23 H23C 109.5 . . ?
H23B C23 H23C 109.5 . . ?
C18 C3 H3C 109.5 . . ?
C18 C3 H3D 109.5 . . ?
C18 C3 H3E 109.5 . . ?
H3C C3 H3D 109.5 . . ?
H3C C3 H3E 109.5 . . ?
H3D C3 H3E 109.5 . . ?
C14 C13 H13A 109.5 . . ?
C14 C13 H13B 109.5 . . ?
C14 C13 H13C 109.5 . . ?
H13A C13 H13B 109.5 . . ?
H13A C13 H13C 109.5 . . ?
H13B C13 H13C 109.5 . . ?
C14 C27 H27A 109.5 . . ?
C14 C27 H27B 109.5 . . ?
C14 C27 H27C 109.5 . . ?
H27A C27 H27B 109.5 . . ?
H27A C27 H27C 109.5 . . ?
H27B C27 H27C 109.5 . . ?
O17 Cl3 O69 90.5(16) . . ?
O17 Cl3 O35 114.0(10) . . ?
O17 Cl3 O71 114.2(10) . . ?
O35 Cl3 O69 110.7(15) . . ?
O35 Cl3 O71 113.0(9) . . ?
O71 Cl3 O69 112.5(10) . . ?
C7 C34 H34A 109.5 . . ?
C7 C34 H34B 109.5 . . ?
C7 C34 H34C 109.5 . . ?
H34A C34 H34B 109.5 . . ?
H34A C34 H34C 109.5 . . ?
H34B C34 H34C 109.5 . . ?
C20 C40 H40A 109.5 . . ?
C20 C40 H40B 109.5 . . ?
C20 C40 H40C 109.5 . . ?
H40A C40 H40B 109.5 . . ?
H40A C40 H40C 109.5 . . ?
H40B C40 H40C 109.5 . . ?
C20 C52 H52A 109.5 . . ?
C20 C52 H52B 109.5 . . ?
C20 C52 H52C 109.5 . . ?
H52A C52 H52B 109.5 . . ?
H52A C52 H52C 109.5 . . ?
H52B C52 H52C 109.5 . . ?
H51A O51 H51B 104.5 . . ?

loop_
_geom_bond_atom_site_label_1
_geom_bond_atom_site_label_2
_geom_bond_distance
_geom_bond_site_symmetry_2
_geom_bond_publ_flag
Gd1 Cu4 3.4618(9) . ?
Gd1 Cu6 3.4974(9) . ?
Gd1 Cu10 3.4656(9) . ?
Gd1 O6 2.449(4) . ?
Gd1 O16 2.411(4) . ?
Gd1 O20 2.424(4) . ?
Gd1 O22 2.424(4) . ?
Gd1 O34 2.508(4) . ?
Gd1 O44 2.507(4) . ?
Gd1 O50 2.406(4) . ?
Gd1 O52 2.442(4) . ?
Gd1 O70 2.421(5) . ?
Gd3 Cu1 3.5043(9) . ?
Gd3 Cu6 3.4556(9) . ?
Gd3 Cu8 3.4624(9) . ?
Gd3 O1 2.416(4) . ?
Gd3 O4 2.512(4) . ?
Gd3 O8 2.424(4) . ?
Gd3 O30 2.429(4) 2_676 ?
Gd3 O36 2.443(4) . ?
Gd3 O54 2.409(4) . ?
Gd3 O60 2.447(5) . ?
Gd3 O68 2.511(4) . ?
Gd3 O72 2.416(4) . ?
Gd2 Cu1 3.4548(9) . ?
Gd2 Cu8 3.5016(9) 2_676 ?
Gd2 Cu12 3.4612(9) . ?
Gd2 O10 2.458(4) 2_676 ?
Gd2 O12 2.427(4) 2_676 ?
Gd2 O14 2.514(5) . ?
Gd2 O18 2.415(4) . ?
Gd2 O32 2.410(4) . ?
Gd2 O42 2.511(5) . ?
Gd2 O56 2.420(4) 2_676 ?
Gd2 O74 2.416(5) . ?
Gd2 O37 2.440(5) . ?
Cu1 O8 1.967(4) . ?
Cu1 O12 1.972(4) 2_676 ?
Cu1 O18 1.952(4) . ?
Cu1 O24 2.300(4) . ?
Cu1 O36 1.972(4) . ?
Cu4 O10 1.967(4) . ?
Cu4 O12 1.962(4) . ?
Cu4 O16 1.958(4) . ?
Cu4 O20 1.979(4) . ?
Cu4 O28 2.303(5) . ?
Cu6 O1 1.957(4) . ?
Cu6 O6 1.964(4) . ?
Cu6 O8 1.967(4) . ?
Cu6 O20 1.960(4) . ?
Cu6 O38 2.303(4) . ?
Cu8 O1 1.953(4) . ?
Cu8 O10 1.974(4) . ?
Cu8 O26 2.285(5) . ?
Cu8 O30 1.973(4) 2_676 ?
Cu8 O56 1.948(4) . ?
Cu10 O16 1.950(4) . ?
Cu10 O22 1.969(4) . ?
Cu10 O30 1.942(4) . ?
Cu10 O36 1.977(4) 2_676 ?
Cu10 O40 2.257(5) . ?
Cu12 O6 1.981(4) . ?
Cu12 O18 1.940(4) . ?
Cu12 O22 1.948(4) . ?
Cu12 O48 2.296(5) . ?
Cu12 O56 1.979(4) 2_676 ?
Cu3 Cu2 3.0083(14) . ?
Cu3 O4 1.969(4) . ?
Cu3 O54 1.958(5) . ?
Cu3 O64 1.947(5) . ?
Cu3 O39 2.496(6) . ?
Cu3 N4 1.992(6) . ?
Cu3 O63 2.466(7) . ?
Cu7 Cu9 3.0134(14) . ?
Cu7 O44 1.970(4) . ?
Cu7 O50 1.961(5) . ?
Cu7 O5 2.536(6) . ?
Cu7 O49 1.942(6) . ?
Cu7 N1 1.972(6) . ?
Cu7 O59 2.449(7) . ?
Cu2 O54 1.959(4) . ?
Cu2 O58 1.963(5) . ?
Cu2 O68 1.979(4) . ?
Cu2 O19 2.448(6) . ?
Cu2 O39 2.489(6) . ?
Cu2 N5 1.985(6) . ?
Cu9 O34 1.971(4) . ?
Cu9 O50 1.955(5) . ?
Cu9 O5 2.542(6) . ?
Cu9 O3 1.944(5) . ?
Cu9 O61 2.437(7) . ?
Cu9 N3 1.972(7) . ?
Cu5 Cu11 3.0131(16) . ?
Cu5 O14 1.970(4) . ?
Cu5 O32 1.960(5) . ?
Cu5 N43 1.989(7) . ?
Cu5 O47 1.940(6) . ?
Cu5 O25 2.491(6) . ?
Cu5 O73 2.496(8) . ?
Cu11 O32 1.954(5) . ?
Cu11 O42 1.979(5) . ?
Cu11 O21 1.970(6) . ?
Cu11 O25 2.480(7) . ?
Cu11 N2 1.970(8) . ?
Cu11 O9 2.486(8) . ?
Cl1 O46 1.454(6) . ?
Cl1 O62 1.445(6) . ?
Cl1 O66 1.441(5) . ?
Cl1 O57 1.433(6) . ?
Cl4 O45 1.444(6) . ?
Cl4 O23 1.447(6) . ?
Cl4 O7 1.456(6) . ?
Cl4 O29 1.416(6) . ?
Cl6 O41 1.456(6) . ?
Cl6 O11 1.426(5) . ?
Cl6 O53 1.448(7) . ?
Cl6 O27 1.463(6) . ?
Cl7 O13 1.478(6) . ?
Cl7 O55 1.463(8) . ?
Cl7 O15 1.421(6) . ?
Cl7 O31 1.449(6) . ?
Cl5 O2 1.428(8) . ?
Cl5 O65 1.448(7) . ?
Cl5 O33 1.427(8) . ?
Cl5 O67 1.432(7) . ?
O1 H1 1.0000 . ?
O4 C1 1.299(8) . ?
O6 H6 1.0000 . ?
O8 H8 1.0000 . ?
O10 H10 1.0000 . ?
O12 H12 1.0000 . ?
O14 C4 1.295(9) . ?
O16 H16 1.0000 . ?
O18 H18 1.0000 . ?
O20 H20 1.0000 . ?
O22 H22 1.0000 . ?
O24 C4 1.236(8) . ?
O26 C12 1.234(8) . ?
O28 C6 1.245(9) . ?
O30 H30 1.0000 . ?
O32 H32 1.0000 . ?
O34 C10 1.279(8) . ?
O36 H36 1.0000 . ?
O38 C1 1.227(8) . ?
O40 C10 1.246(9) . ?
O42 C8 1.276(9) . ?
O44 C6 1.290(8) . ?
O48 C8 1.268(9) . ?
O50 H50 1.0000 . ?
O54 H54 1.0000 . ?
O56 H56 1.0000 . ?
O58 C26 1.297(10) . ?
O64 C26 1.229(10) . ?
O68 C12 1.295(8) . ?
O39 H39 0.9500 . ?
O5 H5 0.9699 . ?
O21 C15 1.264(13) . ?
N43 H43A 0.9100 . ?
N43 H43B 0.9100 . ?
N43 C24 1.467(10) . ?
O47 C15 1.253(13) . ?
O3 C22 1.295(11) . ?
O49 C22 1.245(12) . ?
O25 H25 0.9500 . ?
C1 C16 1.519(10) . ?
N1 H1A 0.9100 . ?
N1 H1B 0.9100 . ?
N1 C7 1.459(11) . ?
N4 H4A 0.9100 . ?
N4 H4B 0.9100 . ?
N4 C16 1.453(9) . ?
C4 C24 1.515(10) . ?
N5 H5A 0.9100 . ?
N5 H5B 0.9100 . ?
N5 C18 1.478(10) . ?
C6 C7 1.529(10) . ?
C8 C14 1.516(11) . ?
C10 C20 1.521(9) . ?
C12 C18 1.523(9) . ?
N3 H3A 0.9100 . ?
N3 H3B 0.9100 . ?
N3 C20 1.473(11) . ?
N2 H2A 0.9100 . ?
N2 H2B 0.9100 . ?
N2 C14 1.474(11) . ?
C14 H14A 1.0000 . ?
C14 H14 1.0000 . ?
C14 C13 1.51(2) . ?
C14 C27 1.43(3) . ?
C16 H16B 1.0000 . ?
C16 H16A 1.0000 . ?
C16 C2 1.430(18) . ?
C16 C11 1.42(2) . ?
C18 H18B 1.0000 . ?
C18 H18A 1.0000 . ?
C18 C9 1.41(2) . ?
C18 C3 1.422(19) . ?
C20 H20B 1.0000 . ?
C20 H20A 1.0000 . ?
C20 C40 1.385(18) . ?
C20 C52 1.381(18) . ?
C22 C28 1.526(13) . ?
C24 H24 1.0000 . ?
C24 H24A 1.0000 . ?
C24 C21 1.40(2) . ?
C24 C23 1.41(2) . ?
C26 C17 1.492(12) . ?
C28 H28A 0.9800 . ?
C28 H28B 0.9800 . ?
C28 H28C 0.9800 . ?
C7 H7A 1.0000 . ?
C7 H7B 1.0000 . ?
C7 C19 1.373(18) . ?
C7 C34 1.41(3) . ?
C15 C5 1.545(15) . ?
C2 H2C 0.9800 . ?
C2 H2D 0.9800 . ?
C2 H2E 0.9800 . ?
C17 H17A 0.9800 . ?
C17 H17B 0.9800 . ?
C17 H17C 0.9800 . ?
C9 H9A 0.9800 . ?
C9 H9B 0.9800 . ?
C9 H9C 0.9800 . ?
C19 H19A 0.9800 . ?
C19 H19B 0.9800 . ?
C19 H19C 0.9800 . ?
C5 H5C 0.9800 . ?
C5 H5D 0.9800 . ?
C5 H5E 0.9800 . ?
C21 H21A 0.9800 . ?
C21 H21B 0.9800 . ?
C21 H21C 0.9800 . ?
C11 H11A 0.9800 . ?
C11 H11B 0.9800 . ?
C11 H11C 0.9800 . ?
C23 H23A 0.9800 . ?
C23 H23B 0.9800 . ?
C23 H23C 0.9800 . ?
C3 H3C 0.9800 . ?
C3 H3D 0.9800 . ?
C3 H3E 0.9800 . ?
C13 H13A 0.9800 . ?
C13 H13B 0.9800 . ?
C13 H13C 0.9800 . ?
C27 H27A 0.9800 . ?
C27 H27B 0.9800 . ?
C27 H27C 0.9800 . ?
Cl3 O17 1.424(9) . ?
Cl3 O69 1.437(7) . ?
Cl3 O35 1.428(9) . ?
Cl3 O71 1.431(9) . ?
C34 H34A 0.9800 . ?
C34 H34B 0.9800 . ?
C34 H34C 0.9800 . ?
C40 H40A 0.9800 . ?
C40 H40B 0.9800 . ?
C40 H40C 0.9800 . ?
C52 H52A 0.9800 . ?
C52 H52B 0.9800 . ?
C52 H52C 0.9800 . ?
O51 H51A 0.8497 . ?
O51 H51B 0.8504 . ?

loop_
_geom_hbond_atom_site_label_D
_geom_hbond_atom_site_label_H
_geom_hbond_atom_site_label_A
_geom_hbond_distance_DH
_geom_hbond_distance_HA
_geom_hbond_distance_DA
_geom_hbond_angle_DHA
_geom_hbond_site_symmetry_A
_geom_hbond_publ_flag
O1 H1 O7 1.00 1.88 2.876(7) 179.4 . yes
O6 H6 O31 1.00 1.87 2.869(8) 173.6 . yes
O8 H8 O55 1.00 1.88 2.880(8) 177.5 . yes
O10 H10 O23 1.00 1.87 2.866(7) 173.7 . yes
O12 H12 O53 1.00 1.90 2.895(7) 177.1 2_676 yes
O16 H16 O27 1.00 1.84 2.837(7) 178.8 2_676 yes
O18 H18 O13 1.00 1.84 2.837(7) 179.2 . yes
O20 H20 O45 1.00 1.90 2.898(7) 176.4 . yes
O22 H22 O66 1.00 1.89 2.891(7) 178.5 . yes
O30 H30 O62 1.00 1.89 2.891(7) 177.8 . yes
O36 H36 O41 1.00 1.86 2.854(7) 174.3 . yes
O56 H56 O46 1.00 1.87 2.866(7) 177.3 2_676 yes
O5 H5 O27 0.97 1.88 2.808(8) 158.9 2_676 yes
C34 H34A O71 0.98 1.91 2.83(3) 154.7 2_766 yes
O51 H51A O55 0.85 2.02 2.795(15) 151.3 . yes
O51 H51B O63 0.85 1.66 2.363(16) 137.7 . yes

loop_
_geom_torsion_atom_site_label_1
_geom_torsion_atom_site_label_2
_geom_torsion_atom_site_label_3
_geom_torsion_atom_site_label_4
_geom_torsion
_geom_torsion_site_symmetry_1
_geom_torsion_site_symmetry_2
_geom_torsion_site_symmetry_3
_geom_torsion_site_symmetry_4
_geom_torsion_publ_flag
Gd1 O34 C10 O40 3.8(11) . . . . ?
Gd1 O34 C10 C20 -178.1(5) . . . . ?
Gd1 O44 C6 O28 0.9(11) . . . . ?
Gd1 O44 C6 C7 -175.5(6) . . . . ?
Gd3 O4 C1 O38 -1.6(11) . . . . ?
Gd3 O4 C1 C16 176.8(6) . . . . ?
Gd3 O68 C12 O26 0.3(12) . . . . ?
Gd3 O68 C12 C18 -179.4(5) . . . . ?
Gd2 O14 C4 O24 2.5(12) . . . . ?
Gd2 O14 C4 C24 -175.4(6) . . . . ?
Gd2 O42 C8 O48 3.2(12) . . . . ?
Gd2 O42 C8 C14 -178.0(6) . . . . ?
Cu1 O24 C4 O14 -2.1(10) . . . . ?
Cu1 O24 C4 C24 175.7(6) . . . . ?
Cu4 O28 C6 O44 -0.6(9) . . . . ?
Cu4 O28 C6 C7 175.8(6) . . . . ?
Cu6 O38 C1 O4 2.1(9) . . . . ?
Cu6 O38 C1 C16 -176.3(6) . . . . ?
Cu8 O26 C12 O68 3.4(10) . . . . ?
Cu8 O26 C12 C18 -176.8(5) . . . . ?
Cu10 O40 C10 O34 -4.3(9) . . . . ?
Cu10 O40 C10 C20 177.6(5) . . . . ?
Cu12 O48 C8 O42 -5.1(10) . . . . ?
Cu12 O48 C8 C14 176.0(6) . . . . ?
Cu3 O4 C1 O38 -177.3(5) . . . . ?
Cu3 O4 C1 C16 1.2(8) . . . . ?
Cu3 O64 C26 O58 -1.7(15) . . . . ?
Cu3 O64 C26 C17 179.3(9) . . . . ?
Cu3 N4 C16 C1 -12.3(9) . . . . ?
Cu3 N4 C16 C2 -157.9(12) . . . . ?
Cu3 N4 C16 C11 136.5(16) . . . . ?
Cu7 O44 C6 O28 176.4(5) . . . . ?
Cu7 O44 C6 C7 -0.1(8) . . . . ?
Cu7 O49 C22 O3 -1.4(15) . . . . ?
Cu7 O49 C22 C28 -179.4(9) . . . . ?
Cu7 N1 C7 C6 15.3(9) . . . . ?
Cu7 N1 C7 C19 162.7(11) . . . . ?
Cu7 N1 C7 C34 -129.4(15) . . . . ?
Cu2 O58 C26 O64 1.1(15) . . . . ?
Cu2 O58 C26 C17 -180.0(9) . . . . ?
Cu2 O68 C12 O26 174.0(5) . . . . ?
Cu2 O68 C12 C18 -5.7(8) . . . . ?
Cu2 N5 C18 C12 19.1(9) . . . . ?
Cu2 N5 C18 C9 157.4(11) . . . . ?
Cu2 N5 C18 C3 -113.9(11) . . . . ?
Cu9 O34 C10 O40 -174.8(5) . . . . ?
Cu9 O34 C10 C20 3.2(8) . . . . ?
Cu9 O3 C22 O49 1.5(15) . . . . ?
Cu9 O3 C22 C28 179.5(9) . . . . ?
Cu9 N3 C20 C10 -4.2(10) . . . . ?
Cu9 N3 C20 C40 125.8(12) . . . . ?
Cu9 N3 C20 C52 -142.5(19) . . . . ?
Cu5 O14 C4 O24 176.9(5) . . . . ?
Cu5 O14 C4 C24 -0.9(9) . . . . ?
Cu5 N43 C24 C4 15.6(9) . . . . ?
Cu5 N43 C24 C21 -125.7(14) . . . . ?
Cu5 N43 C24 C23 159.7(13) . . . . ?
Cu5 O47 C15 O21 3(2) . . . . ?
Cu5 O47 C15 C5 -176.8(11) . . . . ?
Cu11 O42 C8 O48 -172.2(5) . . . . ?
Cu11 O42 C8 C14 6.6(9) . . . . ?
Cu11 O21 C15 O47 -3.9(19) . . . . ?
Cu11 O21 C15 C5 175.6(11) . . . . ?
Cu11 N2 C14 C8 -11.5(10) . . . . ?
Cu11 N2 C14 C13 123.3(12) . . . . ?
Cu11 N2 C14 C27 -148.8(15) . . . . ?
O4 C1 C16 N4 7.7(11) . . . . ?
O4 C1 C16 C2 154.6(12) . . . . ?
O4 C1 C16 C11 -142.0(16) . . . . ?
O14 C4 C24 N43 -10.0(11) . . . . ?
O14 C4 C24 C21 132.4(14) . . . . ?
O14 C4 C24 C23 -154.0(12) . . . . ?
O24 C4 C24 N43 172.1(7) . . . . ?
O24 C4 C24 C21 -45.6(17) . . . . ?
O24 C4 C24 C23 28.0(16) . . . . ?
O26 C12 C18 N5 171.0(7) . . . . ?
O26 C12 C18 C9 33.7(15) . . . . ?
O26 C12 C18 C3 -51.7(13) . . . . ?
O28 C6 C7 N1 173.1(7) . . . . ?
O28 C6 C7 C19 25.8(15) . . . . ?
O28 C6 C7 C34 -39.4(18) . . . . ?
O34 C10 C20 N3 0.7(11) . . . . ?
O34 C10 C20 C40 -127.4(13) . . . . ?
O34 C10 C20 C52 139(2) . . . . ?
O38 C1 C16 N4 -173.8(7) . . . . ?
O38 C1 C16 C2 -26.9(15) . . . . ?
O38 C1 C16 C11 36.5(18) . . . . ?
O40 C10 C20 N3 178.9(7) . . . . ?
O40 C10 C20 C40 50.7(15) . . . . ?
O40 C10 C20 C52 -43(2) . . . . ?
O42 C8 C14 N2 3.3(11) . . . . ?
O42 C8 C14 C13 -133.4(12) . . . . ?
O42 C8 C14 C27 139.5(14) . . . . ?
O44 C6 C7 N1 -10.3(11) . . . . ?
O44 C6 C7 C19 -157.6(12) . . . . ?
O44 C6 C7 C34 137.3(15) . . . . ?
O48 C8 C14 N2 -177.8(7) . . . . ?
O48 C8 C14 C13 45.5(14) . . . . ?
O48 C8 C14 C27 -41.7(16) . . . . ?
O68 C12 C18 N5 -9.2(10) . . . . ?
O68 C12 C18 C9 -146.5(13) . . . . ?
O68 C12 C18 C3 128.0(11) . . . . ?

loop_
_platon_squeeze_void_nr
_platon_squeeze_void_average_x
_platon_squeeze_void_average_y
_platon_squeeze_void_average_z
_platon_squeeze_void_volume
_platon_squeeze_void_count_electrons
_platon_squeeze_void_content
1 0.000 0.032 0.000 1569 615 ' '
2 0.000 0.000 0.500 11 8 ' '

loop_
_exptl_oxdiff_crystal_face_indexfrac_h
_exptl_oxdiff_crystal_face_indexfrac_k
_exptl_oxdiff_crystal_face_indexfrac_l
_exptl_oxdiff_crystal_face_x
_exptl_oxdiff_crystal_face_y
_exptl_oxdiff_crystal_face_z
-1.4999 -2.0001 -5.0003 -0.3702 0.0982 -0.0636
1.4999 2.0001 5.0003 0.3702 -0.0982 0.0636
-1.4998 2.0000 1.0000 0.1034 0.0069 -0.2683
1.4998 -2.0000 -1.0000 -0.1034 -0.0069 0.2683
4.0003 2.9998 -1.0002 -0.1510 -0.3695 0.0015
-4.5004 -3.9998 1.0002 0.1605 0.4420 0.0518
1.4998 -1.9999 0.0001 -0.0238 0.0080 0.2949
-0.5000 0.0000 0.0000 0.0086 0.0274 -0.0376
3.0006 4.9997 -1.0002 -0.1357 -0.4049 -0.2557
-1.9998 -1.0002 -5.0003 -0.3626 0.0805 -0.1922
